data_4329063
loop_
_publ_author_name
'Jun-ichi Nishigaki'
'Tsuyoshi Matsumoto'
'Kazuyuki Tatsumi'

_publ_section_title
;
 Model Studies of Methyl CoM Reductase: Methane Formation via CH3-S Bond
 Cleavage of Ni(I) Tetraazacyclic Complexes Having Intramolecular Methyl
 Sulfide Pendants
;
_journal_name_full 'Inorganic Chemistry'
_journal_page_first 5173
_journal_page_last 5187
_journal_paper_doi 10.1021/ic300017k
_journal_volume 51
_journal_year 2012
_chemical_formula_moiety 'C19 H40 F3 N4 Ni O3 S3'
_chemical_formula_sum 'C19 H40 F3 N4 Ni O3 S3'
_chemical_formula_weight 584.43
_space_group_IT_number 15
_symmetry_cell_setting monoclinic
_symmetry_Int_Tables_number 15
_symmetry_space_group_name_Hall '-C 2yc'
_symmetry_space_group_name_H-M 'C 1 2/c 1'
_atom_sites_solution_primary direct
_atom_sites_solution_secondary difmap
_cell_angle_alpha 90.0000
_cell_angle_beta 110.247(4)
_cell_angle_gamma 90.0000
_cell_formula_units_Z 8
_cell_length_a 29.540(9)
_cell_length_b 9.348(3)
_cell_length_c 20.501(6)
_cell_measurement_reflns_used 5266
_cell_measurement_temperature 293
_cell_measurement_theta_max 27.50
_cell_measurement_theta_min 3.10
_cell_volume 5311(3)
_computing_cell_refinement 'CrystalClear-SM Expert 2.0 r4'
_computing_data_collection 'CrystalClear-SM Expert 2.0 r4 (Rigaku, 2009)'
_computing_data_reduction 'CrystalClear-SM Expert 2.0 r4'
_computing_molecular_graphics 'CrystalStructure 4.0'
_computing_publication_material 'CrystalStructure 4.0 (Rigaku, 2010)'
_computing_structure_refinement 'SHELXL97 (Sheldrick, 2008)'
_computing_structure_solution 'SIR92 (Altomare, et al., 1994)'
_diffrn_ambient_temperature 293
_diffrn_detector_area_resol_mean 7.314
_diffrn_measured_fraction_theta_full 0.980
_diffrn_measured_fraction_theta_max 0.980
_diffrn_measurement_device_type 'Rigaku Saturn70'
_diffrn_measurement_method \w
_diffrn_radiation_type 'Mo K\a'
_diffrn_radiation_wavelength 0.71070
_diffrn_reflns_av_R_equivalents 0.0597
_diffrn_reflns_limit_h_max 38
_diffrn_reflns_limit_h_min -31
_diffrn_reflns_limit_k_max 12
_diffrn_reflns_limit_k_min -12
_diffrn_reflns_limit_l_max 26
_diffrn_reflns_limit_l_min -19
_diffrn_reflns_number 20070
_diffrn_reflns_theta_full 27.49
_diffrn_reflns_theta_max 27.49
_diffrn_standards_number 0
_exptl_absorpt_coefficient_mu 1.015
_exptl_absorpt_correction_T_max 0.980
_exptl_absorpt_correction_T_min 0.665
_exptl_absorpt_correction_type multi-scan
_exptl_absorpt_process_details 'REQAB (Rigaku, 1998)'
_exptl_crystal_colour paleyellow
_exptl_crystal_density_diffrn 1.462
_exptl_crystal_description needle
_exptl_crystal_F_000 2472.00
_exptl_crystal_size_max 0.050
_exptl_crystal_size_mid 0.050
_exptl_crystal_size_min 0.020
_refine_diff_density_max 1.940
_refine_diff_density_min -1.130
_refine_ls_extinction_method none
_refine_ls_goodness_of_fit_ref 1.184
_refine_ls_hydrogen_treatment undef
_refine_ls_number_parameters 505
_refine_ls_number_reflns 5977
_refine_ls_number_restraints 0
_refine_ls_R_factor_gt 0.0899
_refine_ls_shift/su_max 0.001
_refine_ls_structure_factor_coef Fsqd
_refine_ls_weighting_details 'w = 1/[\s^2^(Fo^2^)+(0.1692P)^2^+2.3082P] where P=(Fo^2^+2Fc^2^)/3'
_refine_ls_weighting_scheme calc
_refine_ls_wR_factor_ref 0.3137
_reflns_number_gt 3489
_reflns_number_total 5977
_reflns_threshold_expression F^2^>2.0\s(F^2^)
_cod_data_source_file ic300017k_si_002_01.cif
_cod_data_source_block RSRS-[Ni(dmmtc)]OTf_Complex8
_cod_database_code 4329063

loop_
_symmetry_equiv_pos_site_id
_symmetry_equiv_pos_as_xyz
1 +X,+Y,+Z
2 -X,+Y,1/2-Z
3 -X,-Y,-Z
4 +X,-Y,1/2+Z
5 1/2+X,1/2+Y,+Z
6 1/2-X,1/2+Y,1/2-Z
7 1/2-X,1/2-Y,-Z
8 1/2+X,1/2-Y,1/2+Z

loop_
_atom_site_label
_atom_site_type_symbol
_atom_site_fract_x
_atom_site_fract_y
_atom_site_fract_z
_atom_site_U_iso_or_equiv
_atom_site_adp_type
_atom_site_occupancy
_atom_site_symmetry_multiplicity
_atom_site_calc_flag
Ni1 Ni 0.34681(2) 0.00040(5) 0.17343(3) 0.0222(3) Uani 1.0 8 d
S1 S 0.49696(7) 0.21845(19) 0.13972(11) 0.0641(6) Uani 1.0 8 d
S2 S 0.49708(7) -0.2156(2) 0.35759(11) 0.0644(6) Uani 1.0 8 d
S3 S 0.17255(5) 0.01315(17) 0.08616(7) 0.0438(5) Uani 1.0 8 d
F1 F 0.08683(12) -0.0082(4) -0.00886(18) 0.0537(11) Uani 1.0 8 d
F2 F 0.08676(13) -0.0095(4) 0.0956(2) 0.0546(11) Uani 1.0 8 d
F3a F 0.11613(17) -0.1990(5) 0.0585(3) 0.0471(12) Uani 0.7000 8 d
F3b F 0.1155(4) 0.1958(14) 0.0580(6) 0.052(3) Uani 0.3000 8 d
O1 O 0.19399(16) -0.0123(5) 0.0371(3) 0.0523(13) Uani 1.0 8 d
O2 O 0.19397(16) -0.0137(5) 0.1569(3) 0.0545(13) Uani 1.0 8 d
O3a O 0.16187(19) 0.1762(6) 0.0807(3) 0.0321(12) Uani 0.7000 8 d
O3b O 0.1609(5) -0.1712(14) 0.0796(6) 0.035(3) Uani 0.3000 8 d
N1a N 0.3504(2) 0.1126(7) 0.0852(3) 0.0226(12) Uani 0.6500 8 d
N1b N 0.3496(5) 0.1173(16) 0.2640(8) 0.044(4) Uani 0.3500 8 d
N2a N 0.3318(2) 0.1819(6) 0.2213(3) 0.0222(13) Uani 0.6500 8 d
N2b N 0.3319(5) 0.1770(14) 0.1091(8) 0.040(4) Uani 0.3500 8 d
N3a N 0.3504(2) -0.1116(6) 0.2652(3) 0.0231(12) Uani 0.6500 8 d
N3b N 0.3506(6) -0.1126(17) 0.0855(8) 0.055(5) Uani 0.3500 8 d
N4a N 0.3323(2) -0.1815(6) 0.1115(3) 0.0200(12) Uani 0.6500 8 d
N4b N 0.3333(4) -0.1778(12) 0.2233(7) 0.032(3) Uani 0.3500 8 d
C1a C 0.3059(3) 0.2060(8) 0.0575(4) 0.0260(16) Uani 0.6500 8 d
C1b C 0.3064(6) 0.197(2) 0.2505(10) 0.038(4) Uani 0.3500 8 d
C2a C 0.3025(5) 0.3237(12) 0.1082(7) 0.035(3) Uani 0.6500 8 d
C2b C 0.2991(8) 0.326(3) 0.1931(13) 0.055(6) Uani 0.3500 8 d
C3a C 0.2921(3) 0.2664(9) 0.1718(5) 0.0287(18) Uani 0.6500 8 d
C3b C 0.2950(7) 0.281(3) 0.1235(10) 0.031(4) Uani 0.3500 8 d
C4a C 0.3135(3) 0.1189(9) 0.2750(4) 0.0277(17) Uani 0.6500 8 d
C4b C 0.3117(7) 0.126(3) 0.0393(9) 0.051(5) Uani 0.3500 8 d
C5 C 0.3465(2) -0.0003(5) 0.3141(3) 0.0344(12) Uani 1.0 8 d
C6a C 0.3056(4) -0.2088(10) 0.2467(5) 0.0302(19) Uani 0.6500 8 d
C6b C 0.3074(6) -0.203(2) 0.0559(9) 0.043(4) Uani 0.3500 8 d
C7a C 0.3033(4) -0.3252(11) 0.1938(7) 0.037(3) Uani 0.6500 8 d
C7b C 0.3000(7) -0.320(3) 0.1077(11) 0.040(5) Uani 0.3500 8 d
C8a C 0.2924(4) -0.2636(9) 0.1197(6) 0.029(2) Uani 0.6500 8 d
C8b C 0.2947(6) -0.277(2) 0.1741(10) 0.026(4) Uani 0.3500 8 d
C9a C 0.3135(3) -0.1194(8) 0.0387(4) 0.0249(15) Uani 0.6500 8 d
C9b C 0.3137(7) -0.136(4) 0.2711(11) 0.069(9) Uani 0.3500 8 d
C10 C 0.3462(2) 0.0005(5) 0.0321(3) 0.0346(12) Uani 1.0 8 d
C11a C 0.3940(3) 0.2007(8) 0.0925(4) 0.0274(15) Uani 0.6500 8 d
C11b C 0.3941(5) 0.206(2) 0.3008(8) 0.039(4) Uani 0.3500 8 d
C12a C 0.4396(3) 0.1280(8) 0.1396(4) 0.0312(16) Uani 0.6500 8 d
C12b C 0.4405(6) 0.134(2) 0.3022(9) 0.045(4) Uani 0.3500 8 d
C13a C 0.4973(6) 0.3833(13) 0.1768(9) 0.090(5) Uani 0.6500 8 d
C13b C 0.4973(7) 0.191(3) 0.0610(11) 0.057(6) Uani 0.3500 8 d
C14a C 0.3737(3) 0.2774(8) 0.2557(4) 0.0291(15) Uani 0.6500 8 d
C14b C 0.3751(6) 0.2766(16) 0.1170(8) 0.040(4) Uani 0.3500 8 d
C15a C 0.3945(3) -0.1993(8) 0.3018(4) 0.0281(16) Uani 0.6500 8 d
C15b C 0.3950(5) -0.2005(19) 0.0954(8) 0.040(4) Uani 0.3500 8 d
C16a C 0.4395(3) -0.1265(8) 0.2999(4) 0.0299(16) Uani 0.6500 8 d
C16b C 0.4401(6) -0.129(2) 0.1373(9) 0.045(4) Uani 0.3500 8 d
C17a C 0.4954(7) -0.3758(14) 0.3212(9) 0.105(6) Uani 0.6500 8 d
C17b C 0.4952(8) -0.188(2) 0.4333(10) 0.067(7) Uani 0.3500 8 d
C18a C 0.3738(3) -0.2759(8) 0.1180(4) 0.0283(15) Uani 0.6500 8 d
C18b C 0.3753(6) -0.2742(17) 0.2556(10) 0.043(4) Uani 0.3500 8 d
C19a C 0.1137(3) -0.0580(8) 0.0574(4) 0.0325(15) Uani 0.7000 8 d
C19b C 0.1122(6) 0.062(3) 0.0561(8) 0.034(4) Uani 0.3000 8 d

loop_
_atom_site_aniso_label
_atom_site_aniso_U_11
_atom_site_aniso_U_22
_atom_site_aniso_U_33
_atom_site_aniso_U_12
_atom_site_aniso_U_13
_atom_site_aniso_U_23
Ni1 0.0305(5) 0.0169(4) 0.0205(4) 0.0002(2) 0.0102(3) -0.00033(18)
S1 0.0711(12) 0.0454(10) 0.0733(12) -0.0050(9) 0.0218(10) 0.0095(9)
S2 0.0651(12) 0.0469(10) 0.0817(13) 0.0082(8) 0.0260(10) 0.0157(9)
S3 0.0301(8) 0.0800(12) 0.0223(7) -0.0002(7) 0.0104(6) -0.0019(6)
F1 0.0375(19) 0.091(4) 0.0259(17) 0.0041(16) 0.0024(14) -0.0001(15)
F2 0.0392(19) 0.090(4) 0.040(2) -0.0001(16) 0.0208(16) -0.0006(16)
F3a 0.052(3) 0.029(3) 0.057(3) -0.012(2) 0.014(3) -0.003(2)
F3b 0.045(7) 0.056(8) 0.057(8) 0.012(6) 0.021(6) 0.010(6)
O1 0.039(3) 0.083(4) 0.041(3) 0.001(2) 0.0201(19) -0.0001(19)
O2 0.039(3) 0.091(4) 0.028(3) -0.005(2) 0.0033(17) 0.0081(18)
O3a 0.052(4) 0.023(3) 0.023(3) 0.004(2) 0.015(3) -0.0001(18)
O3b 0.051(8) 0.037(7) 0.022(6) -0.005(6) 0.020(6) -0.005(5)
N1a 0.022(3) 0.020(3) 0.025(3) 0.000(3) 0.008(3) 0.001(3)
N1b 0.038(8) 0.047(9) 0.053(9) -0.019(7) 0.021(7) -0.019(7)
N2a 0.026(3) 0.015(3) 0.020(3) 0.007(3) -0.000(3) -0.000(2)
N2b 0.039(8) 0.023(7) 0.061(10) 0.006(6) 0.022(7) 0.023(6)
N3a 0.026(3) 0.018(3) 0.029(3) 0.004(3) 0.013(3) 0.006(3)
N3b 0.059(10) 0.049(10) 0.040(8) 0.040(8) -0.005(7) -0.018(7)
N4a 0.024(3) 0.011(3) 0.030(4) -0.006(2) 0.016(3) -0.003(2)
N4b 0.028(7) 0.018(6) 0.043(8) -0.003(5) 0.004(6) 0.016(5)
C1a 0.031(4) 0.018(4) 0.025(4) 0.000(3) 0.004(3) 0.007(3)
C1b 0.023(8) 0.040(10) 0.052(10) -0.014(7) 0.013(7) -0.024(9)
C2a 0.044(6) 0.033(6) 0.031(6) 0.001(5) 0.016(4) 0.016(4)
C2b 0.058(13) 0.039(12) 0.074(15) -0.020(10) 0.031(11) -0.027(11)
C3a 0.036(5) 0.012(4) 0.032(5) 0.014(4) 0.004(4) 0.004(4)
C3b 0.028(9) 0.041(13) 0.026(11) 0.022(8) 0.013(7) 0.018(8)
C4a 0.040(5) 0.017(4) 0.033(4) 0.012(3) 0.021(4) 0.008(3)
C4b 0.056(11) 0.072(16) 0.023(9) 0.008(10) 0.010(8) 0.019(9)
C5 0.041(3) 0.043(3) 0.021(3) 0.003(3) 0.012(2) 0.0015(19)
C6a 0.022(5) 0.032(5) 0.037(5) -0.006(4) 0.011(4) -0.000(4)
C6b 0.026(8) 0.045(11) 0.043(10) 0.009(7) -0.006(7) -0.012(8)
C7a 0.029(6) 0.022(5) 0.056(7) 0.008(4) 0.011(5) 0.022(4)
C7b 0.034(10) 0.033(11) 0.053(11) -0.005(8) 0.016(8) -0.013(9)
C8a 0.032(5) 0.013(4) 0.051(6) -0.009(4) 0.025(4) -0.012(4)
C8b 0.011(7) 0.024(10) 0.036(11) -0.006(7) -0.002(7) -0.004(7)
C9a 0.039(5) 0.015(4) 0.024(4) -0.003(3) 0.014(3) -0.005(3)
C9b 0.030(10) 0.12(3) 0.041(12) -0.017(13) -0.004(9) 0.054(14)
C10 0.043(3) 0.041(3) 0.023(3) -0.008(3) 0.015(3) -0.0039(19)
C11a 0.017(4) 0.030(4) 0.031(4) -0.003(3) 0.002(3) 0.008(3)
C11b 0.022(7) 0.060(11) 0.043(9) -0.001(7) 0.020(7) -0.011(8)
C12a 0.026(4) 0.022(4) 0.040(4) 0.002(3) 0.004(3) 0.006(3)
C12b 0.036(9) 0.056(11) 0.043(9) 0.000(7) 0.013(7) -0.001(8)
C13a 0.101(11) 0.029(6) 0.135(13) 0.009(6) 0.034(10) -0.005(7)
C13b 0.060(12) 0.064(13) 0.072(13) 0.009(10) 0.054(11) 0.022(10)
C14a 0.034(4) 0.025(4) 0.028(4) -0.002(3) 0.010(3) -0.007(3)
C14b 0.058(10) 0.022(7) 0.035(8) 0.006(7) 0.010(7) 0.012(6)
C15a 0.018(4) 0.031(4) 0.034(4) -0.002(3) 0.006(3) 0.013(3)
C15b 0.018(7) 0.054(10) 0.044(9) -0.007(7) 0.006(6) -0.029(8)
C16a 0.027(4) 0.020(4) 0.042(5) -0.005(3) 0.010(3) 0.005(3)
C16b 0.030(8) 0.059(11) 0.047(10) -0.010(7) 0.015(7) -0.013(8)
C17a 0.133(14) 0.042(7) 0.123(14) 0.019(8) 0.023(11) -0.009(8)
C17b 0.094(16) 0.032(9) 0.044(10) -0.001(9) -0.014(10) 0.016(8)
C18a 0.028(4) 0.022(4) 0.038(4) 0.001(3) 0.016(3) -0.008(3)
C18b 0.046(10) 0.027(8) 0.062(11) -0.010(7) 0.026(8) 0.007(7)
C19a 0.039(4) 0.029(4) 0.029(4) -0.004(3) 0.011(3) -0.002(3)
C19b 0.037(9) 0.061(12) 0.012(7) -0.025(9) 0.016(6) -0.009(7)

loop_
_atom_type_symbol
_atom_type_description
_atom_type_scat_dispersion_real
_atom_type_scat_dispersion_imag
_atom_type_scat_source
Ni Ni 0.3393 1.1124
;
International Tables for Crystallography
(1992, Vol. C, Tables 4.2.6.8 and 6.1.1.4)
;
C C 0.0033 0.0016
;
International Tables for Crystallography
(1992, Vol. C, Tables 4.2.6.8 and 6.1.1.4)
;
N N 0.0061 0.0033
;
International Tables for Crystallography
(1992, Vol. C, Tables 4.2.6.8 and 6.1.1.4)
;
F F 0.0171 0.0103
;
International Tables for Crystallography
(1992, Vol. C, Tables 4.2.6.8 and 6.1.1.4)
;
O O 0.0106 0.0060
;
International Tables for Crystallography
(1992, Vol. C, Tables 4.2.6.8 and 6.1.1.4)
;
S S 0.1246 0.1234
;
International Tables for Crystallography
(1992, Vol. C, Tables 4.2.6.8 and 6.1.1.4)
;
H H 0.0000 0.0000
;
International Tables for Crystallography
(1992, Vol. C, Table 6.1.1.4)
;

loop_
_geom_angle_atom_site_label_1
_geom_angle_atom_site_label_2
_geom_angle_atom_site_label_3
_geom_angle
_geom_angle_publ_flag
_geom_angle_site_symmetry_1
_geom_angle_site_symmetry_3
N1a Ni1 N1b 119.4(5) yes . .
N1a Ni1 N2a 94.7(3) yes . .
N1a Ni1 N2b 28.8(5) yes . .
N1a Ni1 N3a 174.6(3) yes . .
N1a Ni1 N3b 59.4(5) yes . .
N1a Ni1 N4a 86.8(3) yes . .
N1a Ni1 N4b 153.5(4) yes . .
N1b Ni1 N2a 28.6(4) yes . .
N1b Ni1 N2b 94.7(6) yes . .
N1b Ni1 N3a 60.4(5) yes . .
N1b Ni1 N3b 175.0(6) yes . .
N1b Ni1 N4a 152.9(5) yes . .
N1b Ni1 N4b 86.4(6) yes . .
N2a Ni1 N2b 67.5(5) yes . .
N2a Ni1 N3a 86.4(3) yes . .
N2a Ni1 N3b 152.5(5) yes . .
N2a Ni1 N4a 157.3(3) yes . .
N2a Ni1 N4b 108.3(5) yes . .
N2b Ni1 N3a 153.5(5) yes . .
N2b Ni1 N3b 85.3(6) yes . .
N2b Ni1 N4a 108.2(5) yes . .
N2b Ni1 N4b 158.0(5) yes . .
N3a Ni1 N3b 120.4(5) yes . .
N3a Ni1 N4a 94.3(3) yes . .
N3a Ni1 N4b 28.6(4) yes . .
N3b Ni1 N4a 30.1(5) yes . .
N3b Ni1 N4b 95.5(6) yes . .
N4a Ni1 N4b 66.9(4) yes . .
C12a S1 C12b 118.1(6) yes . 2_655
C12a S1 C13a 105.6(7) yes . .
C12a S1 C13b 103.8(8) yes . .
C12b S1 C13a 103.2(7) yes 2_655 .
C12b S1 C13b 101.9(9) yes 2_655 .
C13a S1 C13b 125.3(10) yes . .
C16a S2 C16b 118.2(6) yes . 2_655
C16a S2 C17a 103.6(6) yes . .
C16a S2 C17b 102.1(8) yes . .
C16b S2 C17a 105.7(9) yes 2_655 .
C16b S2 C17b 103.1(10) yes 2_655 .
C17a S2 C17b 125.3(10) yes . .
O1 S3 O2 124.8(3) yes . .
O1 S3 O3a 104.4(3) yes . .
O1 S3 O3b 84.4(5) yes . .
O1 S3 C19a 109.8(4) yes . .
O1 S3 C19b 117.4(6) yes . .
O2 S3 O3a 105.1(3) yes . .
O2 S3 O3b 84.8(4) yes . .
O2 S3 C19a 108.8(4) yes . .
O2 S3 C19b 117.3(6) yes . .
O3a S3 O3b 158.4(5) yes . .
O3a S3 C19a 101.2(4) yes . .
O3a S3 C19b 63.8(8) yes . .
O3b S3 C19a 57.2(5) yes . .
O3b S3 C19b 94.6(8) yes . .
C19a S3 C19b 37.4(8) yes . .
C19a F1 C19b 46.6(9) yes . .
C19a F2 C19b 46.8(9) yes . .
O3b F3a C19a 81.1(7) yes . .
O3a F3b C19b 86.1(11) yes . .
S3 O3a F3b 109.1(7) yes . .
S3 O3a C19b 63.1(7) yes . .
F3b O3a C19b 45.9(9) yes . .
S3 O3b F3a 112.4(9) yes . .
S3 O3b C19a 61.6(5) yes . .
F3a O3b C19a 50.8(6) yes . .
Ni1 N1a N2b 72.3(9) yes . .
Ni1 N1a C1a 108.0(5) yes . .
Ni1 N1a C4b 113.6(12) yes . .
Ni1 N1a C10 105.0(4) yes . .
Ni1 N1a C11a 118.9(4) yes . .
Ni1 N1a C14b 104.9(7) yes . .
N2b N1a C1a 46.8(8) yes . .
N2b N1a C4b 78.3(13) yes . .
N2b N1a C10 145.8(9) yes . .
N2b N1a C11a 102.1(9) yes . .
N2b N1a C14b 62.0(10) yes . .
C1a N1a C4b 35.4(12) yes . .
C1a N1a C10 106.8(5) yes . .
C1a N1a C11a 109.1(6) yes . .
C1a N1a C14b 80.1(7) yes . .
C4b N1a C10 71.7(12) yes . .
C4b N1a C11a 124.8(13) yes . .
C4b N1a C14b 111.3(13) yes . .
C10 N1a C11a 108.3(6) yes . .
C10 N1a C14b 145.2(9) yes . .
C11a N1a C14b 40.1(8) yes . .
Ni1 N1b N2a 73.1(10) yes . .
Ni1 N1b C1b 109.8(11) yes . .
Ni1 N1b C4a 114.5(10) yes . .
Ni1 N1b C5 102.9(8) yes . .
Ni1 N1b C11b 118.6(12) yes . .
Ni1 N1b C14a 104.9(9) yes . .
N2a N1b C1b 51.2(11) yes . .
N2a N1b C4a 85.7(11) yes . .
N2a N1b C5 148.2(14) yes . .
N2a N1b C11b 101.6(14) yes . .
N2a N1b C14a 60.7(9) yes . .
C1b N1b C4a 37.8(10) yes . .
C1b N1b C5 104.6(14) yes . .
C1b N1b C11b 112.1(14) yes . .
C1b N1b C14a 84.0(11) yes . .
C4a N1b C5 66.9(10) yes . .
C4a N1b C11b 126.3(15) yes . .
C4a N1b C14a 117.0(12) yes . .
C5 N1b C11b 107.6(11) yes . .
C5 N1b C14a 146.0(10) yes . .
C11b N1b C14a 40.9(8) yes . .
Ni1 N2a N1b 78.3(10) yes . .
Ni1 N2a C1b 130.5(11) yes . .
Ni1 N2a C2b 134.2(9) yes . .
Ni1 N2a C3a 110.9(5) yes . .
Ni1 N2a C4a 102.4(5) yes . .
Ni1 N2a C11b 100.8(6) yes . .
Ni1 N2a C14a 115.6(5) yes . .
N1b N2a C1b 82.2(14) yes . .
N1b N2a C2b 146.6(14) yes . .
N1b N2a C3a 158.6(12) yes . .
N1b N2a C4a 50.5(11) yes . .
N1b N2a C11b 47.8(10) yes . .
N1b N2a C14a 81.7(9) yes . .
C1b N2a C2b 70.2(14) yes . .
C1b N2a C3a 77.3(10) yes . .
C1b N2a C4a 35.2(10) yes . .
C1b N2a C11b 98.5(10) yes . .
C1b N2a C14a 105.7(10) yes . .
C2b N2a C3a 25.0(8) yes . .
C2b N2a C4a 105.3(11) yes . .
C2b N2a C11b 117.3(10) yes . .
C2b N2a C14a 88.1(8) yes . .
C3a N2a C4a 108.1(7) yes . .
C3a N2a C11b 141.5(7) yes . .
C3a N2a C14a 109.6(6) yes . .
C4a N2a C11b 84.8(7) yes . .
C4a N2a C14a 109.8(6) yes . .
C11b N2a C14a 33.9(6) yes . .
Ni1 N2b N1a 78.9(8) yes . .
Ni1 N2b C1a 137.0(10) yes . .
Ni1 N2b C2a 132.8(11) yes . .
Ni1 N2b C3b 112.6(13) yes . .
Ni1 N2b C4b 107.2(12) yes . .
Ni1 N2b C11a 101.2(6) yes . .
Ni1 N2b C14b 115.6(9) yes . .
N1a N2b C1a 89.8(13) yes . .
N1a N2b C2a 148.2(15) yes . .
N1a N2b C3b 164.0(14) yes . .
N1a N2b C4b 56.1(12) yes . .
N1a N2b C11a 47.1(8) yes . .
N1a N2b C14b 81.3(12) yes . .
C1a N2b C2a 65.7(9) yes . .
C1a N2b C3b 74.2(11) yes . .
C1a N2b C4b 37.9(11) yes . .
C1a N2b C11a 100.8(12) yes . .
C1a N2b C14b 103.2(13) yes . .
C2a N2b C3b 21.6(10) yes . .
C2a N2b C4b 103.5(13) yes . .
C2a N2b C11a 115.2(9) yes . .
C2a N2b C14b 84.9(10) yes . .
C3b N2b C4b 108.6(13) yes . .
C3b N2b C11a 135.2(12) yes . .
C3b N2b C14b 102.3(13) yes . .
C4b N2b C11a 87.5(12) yes . .
C4b N2b C14b 110.5(16) yes . .
C11a N2b C14b 34.2(8) yes . .
Ni1 N3a N4b 72.6(8) yes . .
Ni1 N3a C5 105.2(4) yes . .
Ni1 N3a C6a 107.3(5) yes . .
Ni1 N3a C9b 115.4(12) yes . .
Ni1 N3a C15a 118.7(6) yes . .
Ni1 N3a C18b 103.0(8) yes . .
N4b N3a C5 148.4(9) yes . .
N4b N3a C6a 46.6(10) yes . .
N4b N3a C9b 76.4(15) yes . .
N4b N3a C15a 100.2(8) yes . .
N4b N3a C18b 59.1(9) yes . .
C5 N3a C6a 108.6(7) yes . .
C5 N3a C9b 76.5(15) yes . .
C5 N3a C15a 107.7(5) yes . .
C5 N3a C18b 146.4(7) yes . .
C6a N3a C9b 32.1(15) yes . .
C6a N3a C15a 108.9(6) yes . .
C6a N3a C18b 79.4(7) yes . .
C9b N3a C15a 121.7(15) yes . .
C9b N3a C18b 107.0(17) yes . .
C15a N3a C18b 41.2(6) yes . .
Ni1 N3b N4a 72.4(9) yes . .
Ni1 N3b C6b 109.9(13) yes . .
Ni1 N3b C9a 114.1(12) yes . .
Ni1 N3b C10 104.7(9) yes . .
Ni1 N3b C15b 117.2(10) yes . .
Ni1 N3b C18a 104.2(8) yes . .
N4a N3b C6b 50.1(10) yes . .
N4a N3b C9a 83.5(12) yes . .
N4a N3b C10 147.4(14) yes . .
N4a N3b C15b 99.6(13) yes . .
N4a N3b C18a 58.8(9) yes . .
C6b N3b C9a 37.6(9) yes . .
C6b N3b C10 105.1(11) yes . .
C6b N3b C15b 109.4(14) yes . .
C6b N3b C18a 79.7(11) yes . .
C9a N3b C10 67.8(9) yes . .
C9a N3b C15b 127.0(15) yes . .
C9a N3b C18a 113.7(12) yes . .
C10 N3b C15b 109.8(14) yes . .
C10 N3b C18a 147.0(13) yes . .
C15b N3b C18a 40.9(9) yes . .
Ni1 N4a N3b 77.5(9) yes . .
Ni1 N4a C6b 132.9(11) yes . .
Ni1 N4a C7b 133.5(10) yes . .
Ni1 N4a C8a 111.3(6) yes . .
Ni1 N4a C9a 102.5(4) yes . .
Ni1 N4a C15b 99.6(6) yes . .
Ni1 N4a C18a 116.4(4) yes . .
N3b N4a C6b 82.8(13) yes . .
N3b N4a C7b 147.7(13) yes . .
N3b N4a C8a 156.9(9) yes . .
N3b N4a C9a 50.8(8) yes . .
N3b N4a C15b 47.7(10) yes . .
N3b N4a C18a 82.0(10) yes . .
C6b N4a C7b 68.8(13) yes . .
C6b N4a C8a 75.8(11) yes . .
C6b N4a C9a 36.3(11) yes . .
C6b N4a C15b 97.7(12) yes . .
C6b N4a C18a 102.3(11) yes . .
C7b N4a C8a 24.2(10) yes . .
C7b N4a C9a 104.7(8) yes . .
C7b N4a C15b 119.6(10) yes . .
C7b N4a C18a 89.1(9) yes . .
C8a N4a C9a 106.2(6) yes . .
C8a N4a C15b 143.3(7) yes . .
C8a N4a C18a 110.7(6) yes . .
C9a N4a C15b 85.2(7) yes . .
C9a N4a C18a 109.0(7) yes . .
C15b N4a C18a 34.4(6) yes . .
Ni1 N4b N3a 78.8(8) yes . .
Ni1 N4b C6a 135.7(10) yes . .
Ni1 N4b C7a 132.0(9) yes . .
Ni1 N4b C8b 112.8(10) yes . .
Ni1 N4b C9b 109.1(15) yes . .
Ni1 N4b C15a 101.9(6) yes . .
Ni1 N4b C18b 115.7(11) yes . .
N3a N4b C6a 91.1(13) yes . .
N3a N4b C7a 148.8(14) yes . .
N3a N4b C8b 159.7(16) yes . .
N3a N4b C9b 55.7(12) yes . .
N3a N4b C15a 48.6(6) yes . .
N3a N4b C18b 84.3(10) yes . .
C6a N4b C7a 63.8(9) yes . .
C6a N4b C8b 68.9(11) yes . .
C6a N4b C9b 37.7(14) yes . .
C6a N4b C15a 102.9(10) yes . .
C6a N4b C18b 105.8(13) yes . .
C7a N4b C8b 21.5(8) yes . .
C7a N4b C9b 101.5(15) yes . .
C7a N4b C15a 116.3(8) yes . .
C7a N4b C18b 85.2(9) yes . .
C8b N4b C9b 104.0(15) yes . .
C8b N4b C15a 137.2(10) yes . .
C8b N4b C18b 103.9(11) yes . .
C9b N4b C15a 86.6(10) yes . .
C9b N4b C18b 110.7(15) yes . .
C15a N4b C18b 35.7(7) yes . .
N1a C1a N2b 43.4(9) yes . .
N1a C1a C2a 114.1(7) yes . .
N1a C1a C3b 109.1(8) yes . .
N1a C1a C4b 53.0(12) yes . .
N2b C1a C2a 73.5(10) yes . .
N2b C1a C3b 65.6(11) yes . .
N2b C1a C4b 91.5(14) yes . .
C2a C1a C3b 21.3(10) yes . .
C2a C1a C4b 164.3(14) yes . .
C3b C1a C4b 146.3(18) yes . .
N1b C1b N2a 46.6(10) yes . .
N1b C1b C2b 114.2(17) yes . .
N1b C1b C3a 107.7(15) yes . .
N1b C1b C4a 54.7(13) yes . .
N2a C1b C2b 69.9(14) yes . .
N2a C1b C3a 61.3(10) yes . .
N2a C1b C4a 97.1(18) yes . .
C2b C1b C3a 24.3(9) yes . .
C2b C1b C4a 166(3) yes . .
C3a C1b C4a 145(2) yes . .
N2b C2a C1a 40.8(7) yes . .
N2b C2a C2b 102.1(11) yes . .
N2b C2a C3a 87.7(9) yes . .
N2b C2a C3b 74(3) yes . .
C1a C2a C2b 134.9(11) yes . .
C1a C2a C3a 113.7(9) yes . .
C1a C2a C3b 90(3) yes . .
C2b C2a C3a 22.6(8) yes . .
C2b C2a C3b 48(3) yes . .
C3a C2a C3b 26(2) yes . .
N2a C2b C1b 39.9(9) yes . .
N2a C2b C2a 96.4(14) yes . .
N2a C2b C3a 65.0(18) yes . .
N2a C2b C3b 87.0(15) yes . .
C1b C2b C2a 131.1(17) yes . .
C1b C2b C3a 79(3) yes . .
C1b C2b C3b 116.0(18) yes . .
C2a C2b C3a 59(3) yes . .
C2a C2b C3b 18.0(11) yes . .
C3a C2b C3b 41(2) yes . .
N2a C3a C1b 41.4(7) yes . .
N2a C3a C2a 115.0(9) yes . .
N2a C3a C2b 90.0(18) yes . .
N2a C3a C3b 114.6(14) yes . .
C1b C3a C2a 155.1(10) yes . .
C1b C3a C2b 77(3) yes . .
C1b C3a C3b 155.5(16) yes . .
C2a C3a C2b 99(3) yes . .
C2a C3a C3b 14.7(13) yes . .
C2b C3a C3b 113(3) yes . .
N2b C3b C1a 40.2(8) yes . .
N2b C3b C2a 85(3) yes . .
N2b C3b C2b 122.7(15) yes . .
N2b C3b C3a 113.4(17) yes . .
C1a C3b C2a 69(3) yes . .
C1a C3b C2b 162.7(17) yes . .
C1a C3b C3a 147(2) yes . .
C2a C3b C2b 114(3) yes . .
C2a C3b C3a 139(4) yes . .
C2b C3b C3a 26.0(12) yes . .
N1b C4a N2a 43.8(8) yes . .
N1b C4a C1b 87.4(16) yes . .
N1b C4a C5 68.2(9) yes . .
N2a C4a C1b 47.7(14) yes . .
N2a C4a C5 110.4(7) yes . .
C1b C4a C5 155.1(15) yes . .
N1a C4b N2b 45.6(9) yes . .
N1a C4b C1a 91.6(15) yes . .
N1a C4b C10 62.2(10) yes . .
N2b C4b C1a 50.6(11) yes . .
N2b C4b C10 106.2(12) yes . .
C1a C4b C10 152.9(17) yes . .
N1b C5 N3a 90.8(8) yes . .
N1b C5 C4a 44.9(7) yes . .
N1b C5 C9b 110.7(11) yes . .
N3a C5 C4a 110.3(5) yes . .
N3a C5 C9b 42.9(9) yes . .
C4a C5 C9b 97.6(9) yes . .
N3a C6a N4b 42.3(7) yes . .
N3a C6a C7a 114.8(9) yes . .
N3a C6a C8b 110.8(10) yes . .
N3a C6a C9b 47.5(17) yes . .
N4b C6a C7a 74.9(10) yes . .
N4b C6a C8b 68.6(11) yes . .
N4b C6a C9b 87(2) yes . .
C7a C6a C8b 22.5(8) yes . .
C7a C6a C9b 162(2) yes . .
C8b C6a C9b 147(3) yes . .
N3b C6b N4a 47.2(9) yes . .
N3b C6b C7b 114.7(13) yes . .
N3b C6b C8a 107.9(12) yes . .
N3b C6b C9a 53.1(11) yes . .
N3b C6b C18a 55.2(8) yes . .
N4a C6b C7b 69.1(12) yes . .
N4a C6b C8a 61.2(10) yes . .
N4a C6b C9a 95.1(16) yes . .
N4a C6b C18a 44.8(7) yes . .
C7b C6b C8a 23.4(10) yes . .
C7b C6b C9a 162(2) yes . .
C7b C6b C18a 71.3(10) yes . .
C8a C6b C9a 140(2) yes . .
C8a C6b C18a 81.6(8) yes . .
C9a C6b C18a 104.5(13) yes . .
N4b C7a C6a 41.4(7) yes . .
N4b C7a C7b 100.6(11) yes . .
N4b C7a C8a 87.2(8) yes . .
N4b C7a C8b 70.4(18) yes . .
C6a C7a C7b 132.7(11) yes . .
C6a C7a C8a 112.1(8) yes . .
C6a C7a C8b 81(3) yes . .
C7b C7a C8a 22.0(8) yes . .
C7b C7a C8b 55(3) yes . .
C8a C7a C8b 34(3) yes . .
N4a C7b C6b 42.0(9) yes . .
N4a C7b C7a 98.7(11) yes . .
N4a C7b C8a 67(2) yes . .
N4a C7b C8b 89.3(13) yes . .
C6b C7b C7a 136.6(16) yes . .
C6b C7b C8a 81(3) yes . .
C6b C7b C8b 120.8(17) yes . .
C7a C7b C8a 63(2) yes . .
C7a C7b C8b 19.5(8) yes . .
C8a C7b C8b 43.6(19) yes . .
N4a C8a C6b 43.1(7) yes . .
N4a C8a C7a 113.8(7) yes . .
N4a C8a C7b 89(3) yes . .
N4a C8a C8b 113.9(11) yes . .
C6b C8a C7a 153.9(10) yes . .
C6b C8a C7b 76(3) yes . .
C6b C8a C8b 156.8(13) yes . .
C7a C8a C7b 95(3) yes . .
C7a C8a C8b 17.5(11) yes . .
C7b C8a C8b 112(3) yes . .
N4b C8b C6a 42.5(9) yes . .
N4b C8b C7a 88.1(19) yes . .
N4b C8b C7b 118.3(16) yes . .
N4b C8b C8a 111.5(16) yes . .
C6a C8b C7a 76(3) yes . .
C6a C8b C7b 160.8(16) yes . .
C6a C8b C8a 147.9(17) yes . .
C7a C8b C7b 105(3) yes . .
C7a C8b C8a 129(3) yes . .
C7b C8b C8a 24.1(11) yes . .
N3b C9a N4a 45.7(9) yes . .
N3b C9a C6b 89.2(13) yes . .
N3b C9a C10 65.9(9) yes . .
N4a C9a C6b 48.6(11) yes . .
N4a C9a C10 110.1(5) yes . .
C6b C9a C10 153.8(12) yes . .
N3a C9b N4b 47.9(11) yes . .
N3a C9b C5 60.6(12) yes . .
N3a C9b C6a 100(3) yes . .
N4b C9b C5 106.9(16) yes . .
N4b C9b C6a 55.4(17) yes . .
C5 C9b C6a 161(3) yes . .
N1a C10 N3b 89.9(8) yes . .
N1a C10 C4b 46.2(7) yes . .
N1a C10 C9a 110.6(6) yes . .
N3b C10 C4b 110.5(11) yes . .
N3b C10 C9a 46.3(7) yes . .
C4b C10 C9a 95.1(10) yes . .
N1a C11a N2b 30.8(5) yes . .
N1a C11a C12a 111.1(6) yes . .
N1a C11a C14b 81.2(10) yes . .
N2b C11a C12a 120.4(7) yes . .
N2b C11a C14b 50.4(10) yes . .
C12a C11a C14b 117.8(10) yes . .
N1b C11b N2a 30.6(7) yes . .
N1b C11b C12b 113.2(15) yes . .
N1b C11b C14a 78.0(10) yes . .
N2a C11b C12b 122.5(12) yes . .
N2a C11b C14a 47.3(7) yes . .
C12b C11b C14a 119.9(17) yes . .
S1 C12a C11a 113.3(6) yes . .
S1 C12b C11b 119.1(12) yes 2_655 .
N1b C14a N2a 37.6(5) yes . .
N1b C14a C11b 61.1(10) yes . .
N2a C14a C11b 98.7(10) yes . .
N1a C14b N2b 36.7(7) yes . .
N1a C14b C11a 58.7(8) yes . .
N2b C14b C11a 95.4(12) yes . .
N3a C15a N4b 31.2(5) yes . .
N3a C15a C16a 111.2(6) yes . .
N3a C15a C18b 80.0(9) yes . .
N4b C15a C16a 120.2(7) yes . .
N4b C15a C18b 48.9(9) yes . .
C16a C15a C18b 116.2(13) yes . .
N3b C15b N4a 32.6(8) yes . .
N3b C15b C16b 113.7(15) yes . .
N3b C15b C18a 79.6(12) yes . .
N4a C15b C16b 124.6(13) yes . .
N4a C15b C18a 47.1(8) yes . .
C16b C15b C18a 123.9(15) yes . .
S2 C16a C15a 113.3(5) yes . .
S2 C16b C15b 119.0(13) yes 2_655 .
N3b C18a N4a 39.2(7) yes . .
N3b C18a C6b 45.1(8) yes . .
N3b C18a C15b 59.5(11) yes . .
N4a C18a C6b 33.0(6) yes . .
N4a C18a C15b 98.6(10) yes . .
C6b C18a C15b 94.9(10) yes . .
N3a C18b N4b 36.6(6) yes . .
N3a C18b C15a 58.8(8) yes . .
N4b C18b C15a 95.4(13) yes . .
S3 C19a F1 111.3(6) yes . .
S3 C19a F2 112.6(5) yes . .
S3 C19a F3a 109.3(5) yes . .
S3 C19a O3b 61.1(5) yes . .
S3 C19a C19b 69.9(10) yes . .
F1 C19a F2 101.4(6) yes . .
F1 C19a F3a 111.1(6) yes . .
F1 C19a O3b 127.8(7) yes . .
F1 C19a C19b 68.8(8) yes . .
F2 C19a F3a 111.0(7) yes . .
F2 C19a O3b 130.0(7) yes . .
F2 C19a C19b 70.0(11) yes . .
F3a C19a O3b 48.1(6) yes . .
F3a C19a C19b 179.0(13) yes . .
O3b C19a C19b 131.1(11) yes . .
S3 C19b F1 110.6(12) yes . .
S3 C19b F2 110.5(10) yes . .
S3 C19b F3b 101.0(12) yes . .
S3 C19b O3a 53.1(6) yes . .
S3 C19b C19a 72.7(10) yes . .
F1 C19b F2 95.9(12) yes . .
F1 C19b F3b 119.5(13) yes . .
F1 C19b O3a 131.6(13) yes . .
F1 C19b C19a 64.6(10) yes . .
F2 C19b F3b 119.5(16) yes . .
F2 C19b O3a 132.0(10) yes . .
F2 C19b C19a 63.2(11) yes . .
F3b C19b O3a 48.0(9) yes . .
F3b C19b C19a 173.6(17) yes . .
O3a C19b C19a 125.7(14) yes . .

loop_
_geom_bond_atom_site_label_1
_geom_bond_atom_site_label_2
_geom_bond_distance
_geom_bond_publ_flag
_geom_bond_site_symmetry_2
Ni1 N1a 2.125(7) yes .
Ni1 N1b 2.132(17) yes .
Ni1 N2a 2.084(6) yes .
Ni1 N2b 2.063(14) yes .
Ni1 N3a 2.123(7) yes .
Ni1 N3b 2.126(17) yes .
Ni1 N4a 2.076(6) yes .
Ni1 N4b 2.065(13) yes .
S1 C12a 1.894(9) yes .
S1 C12b 1.980(15) yes 2_655
S1 C13a 1.717(13) yes .
S1 C13b 1.64(3) yes .
S2 C16a 1.895(7) yes .
S2 C16b 1.994(18) yes 2_655
S2 C17a 1.666(15) yes .
S2 C17b 1.59(2) yes .
S3 O1 1.383(6) yes .
S3 O2 1.390(5) yes .
S3 O3a 1.553(6) yes .
S3 O3b 1.753(13) yes .
S3 C19a 1.762(8) yes .
S3 C19b 1.733(17) yes .
F1 C19a 1.394(8) yes .
F1 C19b 1.439(16) yes .
F2 C19a 1.373(10) yes .
F2 C19b 1.44(2) yes .
F3a O3b 1.269(14) yes .
F3a C19a 1.320(9) yes .
F3b O3a 1.298(13) yes .
F3b C19b 1.26(3) yes .
O3a C19b 1.744(19) yes .
O3b C19a 1.683(15) yes .
N1a N2b 1.043(17) yes .
N1a C1a 1.517(10) yes .
N1a C4b 1.212(17) yes .
N1a C10 1.485(8) yes .
N1a C11a 1.492(10) yes .
N1a C14b 1.725(16) yes .
N1b N2a 1.043(15) yes .
N1b C1b 1.42(3) yes .
N1b C4a 1.16(2) yes .
N1b C5 1.528(17) yes .
N1b C11b 1.51(2) yes .
N1b C14a 1.691(18) yes .
N2a C1b 1.12(3) yes .
N2a C2b 1.64(3) yes .
N2a C3a 1.485(10) yes .
N2a C4a 1.503(12) yes .
N2a C11b 2.004(14) yes .
N2a C14a 1.491(9) yes .
N2b C1a 1.105(15) yes .
N2b C2a 1.620(18) yes .
N2b C3b 1.56(3) yes .
N2b C4b 1.43(3) yes .
N2b C11a 1.991(18) yes .
N2b C14b 1.54(3) yes .
N3a N4b 1.037(13) yes .
N3a C5 1.477(9) yes .
N3a C6a 1.541(11) yes .
N3a C9b 1.15(3) yes .
N3a C15a 1.502(9) yes .
N3a C18b 1.730(18) yes .
N3b N4a 1.092(19) yes .
N3b C6b 1.48(3) yes .
N3b C9a 1.182(15) yes .
N3b C10 1.494(17) yes .
N3b C15b 1.50(3) yes .
N3b C18a 1.711(17) yes .
N4a C6b 1.142(16) yes .
N4a C7b 1.59(3) yes .
N4a C8a 1.465(12) yes .
N4a C9a 1.517(9) yes .
N4a C15b 1.997(18) yes .
N4a C18a 1.478(10) yes .
N4b C6a 1.120(19) yes .
N4b C7a 1.637(15) yes .
N4b C8b 1.543(19) yes .
N4b C9b 1.36(3) yes .
N4b C15a 1.971(12) yes .
N4b C18b 1.491(19) yes .
C1a C2a 1.540(16) yes .
C1a C3b 1.65(3) yes .
C1a C4b 0.88(3) yes .
C1b C2b 1.64(3) yes .
C1b C3a 1.65(2) yes .
C1b C4a 0.87(2) yes .
C2a C2b 1.78(3) yes .
C2a C3a 1.536(18) yes .
C2a C3b 0.60(3) yes .
C2b C3a 0.69(3) yes .
C2b C3b 1.45(4) yes .
C3a C3b 1.03(3) yes .
C4a C5 1.513(9) yes .
C4b C10 1.59(3) yes .
C5 C9b 1.65(3) yes .
C6a C7a 1.521(16) yes .
C6a C8b 1.55(3) yes .
C6a C9b 0.83(3) yes .
C6b C7b 1.59(3) yes .
C6b C8a 1.62(3) yes .
C6b C9a 0.90(3) yes .
C6b C18a 2.051(16) yes .
C7a C7b 1.73(3) yes .
C7a C8a 1.551(17) yes .
C7a C8b 0.60(2) yes .
C7b C8a 0.65(3) yes .
C7b C8b 1.48(4) yes .
C8a C8b 1.10(3) yes .
C9a C10 1.515(10) yes .
C11a C12a 1.519(9) yes .
C11a C14b 1.12(2) yes .
C11b C12b 1.52(3) yes .
C11b C14a 1.132(17) yes .
C15a C16a 1.504(11) yes .
C15a C18b 1.157(18) yes .
C15b C16b 1.47(2) yes .
C15b C18a 1.14(2) yes .
C19a C19b 1.12(3) yes .

loop_
_geom_contact_atom_site_label_1
_geom_contact_atom_site_label_2
_geom_contact_distance
_geom_contact_publ_flag
_geom_contact_site_symmetry_2
Ni1 C12a 3.275(9) no .
Ni1 C12b 3.339(15) no .
Ni1 C16a 3.274(7) no .
Ni1 C16b 3.319(19) no .
S1 C14b 3.509(18) no .
S2 C18b 3.522(16) no .
F1 O1 2.974(6) no .
F2 O2 2.976(6) no .
F3a O1 3.038(8) no .
F3a O2 3.025(6) no .
F3b O1 3.168(14) no .
F3b O2 3.173(12) no .
N1a C3a 3.210(13) no .
N1a C6b 3.19(2) no .
N1a C15b 3.186(18) no .
N1a C16b 3.361(18) no .
N1b C2a 3.576(19) no .
N1b C3b 3.16(3) no .
N1b C6a 3.285(18) no .
N1b C15a 3.227(17) no .
N1b C16a 3.383(17) no .
N2a C1a 3.183(10) no .
N2a C9b 3.24(3) no .
N2a C14b 2.98(2) no .
N2b C1b 3.24(3) no .
N2b C9a 3.084(15) no .
N2b C14a 2.978(16) no .
N3a C1b 3.140(19) no .
N3a C8a 3.212(11) no .
N3a C11b 3.216(19) no .
N3a C12b 3.399(18) no .
N3b C1a 3.228(18) no .
N3b C8b 3.24(3) no .
N3b C11a 3.180(18) no .
N3b C12a 3.342(17) no .
N4a C4b 3.19(3) no .
N4a C6a 3.144(13) no .
N4a C9b 3.53(3) no .
N4a C18b 2.913(18) no .
N4b C4a 3.096(15) no .
N4b C6b 3.26(3) no .
N4b C18a 2.954(17) no .
C1a C9a 3.084(11) no .
C1b C9b 3.14(4) no .
C2a C14a 3.058(13) no .
C2b C14b 3.18(4) no .
C3a C4b 3.24(3) no .
C3a C14b 3.03(3) no .
C3b C4a 3.32(3) no .
C3b C14a 2.896(18) no .
C4a C6a 3.112(12) no .
C4b C6b 3.10(4) no .
C5 C12b 3.14(2) no .
C5 C16a 3.096(11) no .
C7a C18a 3.035(17) no .
C7b C18b 3.11(3) no .
C8a C9b 3.18(3) no .
C8a C18b 3.008(18) no .
C8b C9a 3.36(3) no .
C8b C18a 2.94(3) no .
C9a C16b 3.583(16) no .
C9b C16a 3.56(3) no .
C10 C12a 3.111(9) no .
C10 C16b 3.109(16) no .
C11a C13a 3.400(15) no .
C11a C13b 3.33(3) no .
C11a C16b 3.366(19) no .
C11b C13a 3.50(3) no 2_655
C11b C13b 3.47(3) no 2_655
C11b C16a 3.385(19) no .
C12a C12b 3.32(2) no .
C12a C15b 3.341(18) no .
C12a C16b 2.40(2) no .
C12b C15a 3.40(2) no .
C12b C16a 2.44(2) no .
C13a C13a 2.95(3) no 2_655
C13a C14b 3.53(3) no .
C13b C17b 3.54(3) no 2_655
C14a C14b 2.859(19) no .
C15a C17a 3.31(2) no .
C15a C17b 3.252(19) no .
C15b C17a 3.50(3) no 2_655
C15b C17b 3.49(3) no 2_655
C15b C18b 3.59(3) no .
C16a C16b 3.34(2) no .
C17a C17a 3.02(3) no 2_655
C17a C18b 3.46(3) no .
C18a C18b 2.81(3) no .
F1 C11a 3.492(9) no 7_555
F1 C14b 3.549(18) no 7_555
F1 C15b 3.393(18) no 7_545
F1 C18a 3.497(10) no 7_545
F2 C11b 3.330(18) no 6_545
F2 C14a 3.487(8) no 6_545
F2 C15a 3.513(9) no 6_555
F3a C11b 3.132(19) no 6_545
F3a C15b 3.199(18) no 7_545
F3b C11a 3.152(15) no 7_555
F3b C13b 3.54(2) no 7_555
F3b C15a 3.147(16) no 6_555
F3b C17b 3.51(3) no 6_555
O1 C1a 3.459(10) no 7_555
O1 C2a 3.493(15) no 7_555
O1 C6b 3.26(2) no 7_545
O1 C7b 3.42(3) no 7_545
O2 C1b 3.30(2) no 6_545
O2 C2b 3.36(3) no 6_545
O2 C6a 3.465(11) no 6_555
O2 C7a 3.507(14) no 6_555
O3a C1a 3.468(11) no 7_555
O3a C4b 3.38(3) no 7_555
O3a C6a 3.499(11) no 6_555
O3a C9b 3.36(3) no 6_555
O3a C11a 3.549(8) no 7_555
O3a C15a 3.566(11) no 6_555
O3b C1b 3.50(3) no 6_545
O3b C4a 3.426(14) no 6_545
O3b C6b 3.43(3) no 7_545
O3b C9a 3.399(16) no 7_545
O3b C11b 3.57(3) no 6_545
O3b C15b 3.598(19) no 7_545
C1a O1 3.459(10) no 7_555
C1a O3a 3.468(11) no 7_555
C1a C1a 3.428(10) no 7_555
C1b O2 3.30(2) no 6_555
C1b O3b 3.50(3) no 6_555
C1b C6a 3.44(2) no 6_555
C2a O1 3.493(15) no 7_555
C2a C7b 3.33(3) no 1_565
C2b O2 3.36(3) no 6_555
C2b C7a 3.27(3) no 1_565
C4a O3b 3.426(14) no 6_555
C4b O3a 3.38(3) no 7_555
C6a O2 3.465(11) no 6_545
C6a O3a 3.499(11) no 6_545
C6a C1b 3.44(2) no 6_545
C6b O1 3.26(2) no 7_545
C6b O3b 3.43(3) no 7_545
C6b C6b 3.48(2) no 7_545
C7a O2 3.507(14) no 6_545
C7a C2b 3.27(3) no 1_545
C7b O1 3.42(3) no 7_545
C7b C2a 3.33(3) no 1_545
C9a O3b 3.399(16) no 7_545
C9b O3a 3.36(3) no 6_545
C11a F1 3.492(9) no 7_555
C11a F3b 3.152(15) no 7_555
C11a O3a 3.549(8) no 7_555
C11b F2 3.330(18) no 6_555
C11b F3a 3.132(19) no 6_555
C11b O3b 3.57(3) no 6_555
C13a C17a 2.261(18) no 2_665
C13b F3b 3.54(2) no 7_555
C13b C17b 2.60(3) no 4_554
C14a F2 3.487(8) no 6_555
C14b F1 3.549(18) no 7_555
C15a F2 3.513(9) no 6_545
C15a F3b 3.147(16) no 6_545
C15a O3a 3.566(11) no 6_545
C15b F1 3.393(18) no 7_545
C15b F3a 3.199(18) no 7_545
C15b O3b 3.598(19) no 7_545
C17a C13a 2.261(18) no 2_645
C17b F3b 3.51(3) no 6_545
C17b C13b 2.60(3) no 4_555
C18a F1 3.497(10) no 7_545

loop_
_geom_torsion_atom_site_label_1
_geom_torsion_atom_site_label_2
_geom_torsion_atom_site_label_3
_geom_torsion_atom_site_label_4
_geom_torsion
_geom_torsion_publ_flag
_geom_torsion_site_symmetry_1
_geom_torsion_site_symmetry_3
_geom_torsion_site_symmetry_4
N1a Ni1 N1b N2a 33.2(10) no . . .
N1a Ni1 N1b C1b 69.6(10) no . . .
N1a Ni1 N1b C4a 110.3(10) no . . .
N1a Ni1 N1b C5 -179.5(5) no . . .
N1a Ni1 N1b C11b -61.0(10) no . . .
N1a Ni1 N1b C14a -19.3(8) no . . .
N1b Ni1 N1a N2b -34.0(6) no . . .
N1b Ni1 N1a C1a -64.7(6) no . . .
N1b Ni1 N1a C4b -102.2(6) no . . .
N1b Ni1 N1a C10 -178.5(5) no . . .
N1b Ni1 N1a C11a 60.3(6) no . . .
N1b Ni1 N1a C14b 19.5(6) no . . .
N1a Ni1 N2a N1b -151.4(4) no . . .
N1a Ni1 N2a C1b 139.8(5) no . . .
N1a Ni1 N2a C2b 37.8(6) no . . .
N1a Ni1 N2a C3a 48.8(4) no . . .
N1a Ni1 N2a C4a 164.0(3) no . . .
N1a Ni1 N2a C11b -109.0(3) no . . .
N1a Ni1 N2a C14a -76.7(4) no . . .
N2a Ni1 N1a N2b -18.7(3) no . . .
N2a Ni1 N1a C1a -49.4(3) no . . .
N2a Ni1 N1a C4b -87.0(5) no . . .
N2a Ni1 N1a C10 -163.2(3) no . . .
N2a Ni1 N1a C11a 75.5(4) no . . .
N2a Ni1 N1a C14b 34.8(3) no . . .
N1a Ni1 N2b N1a 0.0(3) no . . .
N1a Ni1 N2b C1a 77.6(17) no . . .
N1a Ni1 N2b C2a 177.4(16) no . . .
N1a Ni1 N2b C3b 168.4(13) no . . .
N1a Ni1 N2b C4b 49.0(7) no . . .
N1a Ni1 N2b C11a -41.8(6) no . . .
N1a Ni1 N2b C14b -74.7(11) no . . .
N2b Ni1 N1a N2b 0.0(7) no . . .
N2b Ni1 N1a C1a -30.7(7) no . . .
N2b Ni1 N1a C4b -68.2(8) no . . .
N2b Ni1 N1a C10 -144.5(9) no . . .
N2b Ni1 N1a C11a 94.3(9) no . . .
N2b Ni1 N1a C14b 53.5(8) no . . .
N1a Ni1 N3b N4a -153.3(9) no . . .
N1a Ni1 N3b C6b -119.5(9) no . . .
N1a Ni1 N3b C9a -79.0(11) no . . .
N1a Ni1 N3b C10 -7.1(6) no . . .
N1a Ni1 N3b C15b 114.8(12) no . . .
N1a Ni1 N3b C18a 156.5(10) no . . .
N3b Ni1 N1a N2b 151.6(6) no . . .
N3b Ni1 N1a C1a 120.9(6) no . . .
N3b Ni1 N1a C4b 83.4(6) no . . .
N3b Ni1 N1a C10 7.2(5) no . . .
N3b Ni1 N1a C11a -114.1(7) no . . .
N3b Ni1 N1a C14b -154.9(6) no . . .
N1a Ni1 N4a N3b 22.8(3) no . . .
N1a Ni1 N4a C6b -44.7(7) no . . .
N1a Ni1 N4a C7b -146.4(5) no . . .
N1a Ni1 N4a C8a -134.8(3) no . . .
N1a Ni1 N4a C9a -21.7(4) no . . .
N1a Ni1 N4a C15b 65.4(3) no . . .
N1a Ni1 N4a C18a 97.1(4) no . . .
N4a Ni1 N1a N2b 138.5(3) no . . .
N4a Ni1 N1a C1a 107.9(3) no . . .
N4a Ni1 N1a C4b 70.3(4) no . . .
N4a Ni1 N1a C10 -5.9(3) no . . .
N4a Ni1 N1a C11a -127.2(4) no . . .
N4a Ni1 N1a C14b -167.9(3) no . . .
N1a Ni1 N4b N3a 169.2(4) no . . .
N1a Ni1 N4b C6a -110.8(13) no . . .
N1a Ni1 N4b C7a -16.7(16) no . . .
N1a Ni1 N4b C8b -28.2(14) no . . .
N1a Ni1 N4b C9b -143.3(6) no . . .
N1a Ni1 N4b C15a 126.2(6) no . . .
N1a Ni1 N4b C18b 91.2(9) no . . .
N4b Ni1 N1a N2b 131.7(8) no . . .
N4b Ni1 N1a C1a 101.0(9) no . . .
N4b Ni1 N1a C4b 63.5(10) no . . .
N4b Ni1 N1a C10 -12.8(10) no . . .
N4b Ni1 N1a C11a -134.0(8) no . . .
N4b Ni1 N1a C14b -174.8(8) no . . .
N1b Ni1 N2a N1b 0.0(9) no . . .
N1b Ni1 N2a C1b -68.8(10) no . . .
N1b Ni1 N2a C2b -170.8(12) no . . .
N1b Ni1 N2a C3a -159.8(11) no . . .
N1b Ni1 N2a C4a -44.6(9) no . . .
N1b Ni1 N2a C11b 42.4(9) no . . .
N1b Ni1 N2a C14a 74.7(10) no . . .
N2a Ni1 N1b N2a -0.0(4) no . . .
N2a Ni1 N1b C1b 36.4(6) no . . .
N2a Ni1 N1b C4a 77.1(11) no . . .
N2a Ni1 N1b C5 147.3(14) no . . .
N2a Ni1 N1b C11b -94.2(13) no . . .
N2a Ni1 N1b C14a -52.5(8) no . . .
N1b Ni1 N2b N1a 150.7(7) no . . .
N1b Ni1 N2b C1a -131.7(18) no . . .
N1b Ni1 N2b C2a -31.9(10) no . . .
N1b Ni1 N2b C3b -40.9(8) no . . .
N1b Ni1 N2b C4b -160.3(9) no . . .
N1b Ni1 N2b C11a 108.9(7) no . . .
N1b Ni1 N2b C14b 76.1(10) no . . .
N2b Ni1 N1b N2a 17.5(9) no . . .
N2b Ni1 N1b C1b 53.9(10) no . . .
N2b Ni1 N1b C4a 94.6(11) no . . .
N2b Ni1 N1b C5 164.8(7) no . . .
N2b Ni1 N1b C11b -76.7(9) no . . .
N2b Ni1 N1b C14a -35.0(7) no . . .
N1b Ni1 N3a N4b 153.1(6) no . . .
N1b Ni1 N3a C5 6.0(5) no . . .
N1b Ni1 N3a C6a 121.5(6) no . . .
N1b Ni1 N3a C9b 88.1(6) no . . .
N1b Ni1 N3a C15a -114.6(6) no . . .
N1b Ni1 N3a C18b -155.7(6) no . . .
N3a Ni1 N1b N2a -153.0(10) no . . .
N3a Ni1 N1b C1b -116.6(10) no . . .
N3a Ni1 N1b C4a -75.9(10) no . . .
N3a Ni1 N1b C5 -5.7(5) no . . .
N3a Ni1 N1b C11b 112.7(10) no . . .
N3a Ni1 N1b C14a 154.5(8) no . . .
N1b Ni1 N4a N3b -171.6(8) no . . .
N1b Ni1 N4a C6b 121.0(10) no . . .
N1b Ni1 N4a C7b 19.3(11) no . . .
N1b Ni1 N4a C8a 30.8(10) no . . .
N1b Ni1 N4a C9a 143.9(8) no . . .
N1b Ni1 N4a C15b -129.0(9) no . . .
N1b Ni1 N4a C18a -97.2(10) no . . .
N4a Ni1 N1b N2a -130.3(8) no . . .
N4a Ni1 N1b C1b -93.9(11) no . . .
N4a Ni1 N1b C4a -53.2(15) no . . .
N4a Ni1 N1b C5 17.0(14) no . . .
N4a Ni1 N1b C11b 135.5(8) no . . .
N4a Ni1 N1b C14a 177.2(4) no . . .
N1b Ni1 N4b N3a -23.2(8) no . . .
N1b Ni1 N4b C6a 56.7(12) no . . .
N1b Ni1 N4b C7a 150.8(10) no . . .
N1b Ni1 N4b C8b 139.3(8) no . . .
N1b Ni1 N4b C9b 24.2(7) no . . .
N1b Ni1 N4b C15a -66.3(6) no . . .
N1b Ni1 N4b C18b -101.3(8) no . . .
N4b Ni1 N1b N2a -140.5(9) no . . .
N4b Ni1 N1b C1b -104.1(9) no . . .
N4b Ni1 N1b C4a -63.4(11) no . . .
N4b Ni1 N1b C5 6.8(7) no . . .
N4b Ni1 N1b C11b 125.3(9) no . . .
N4b Ni1 N1b C14a 167.0(7) no . . .
N2a Ni1 N2b N1a 159.7(8) no . . .
N2a Ni1 N2b C1a -122.7(19) no . . .
N2a Ni1 N2b C2a -22.9(8) no . . .
N2a Ni1 N2b C3b -31.9(6) no . . .
N2a Ni1 N2b C4b -151.3(10) no . . .
N2a Ni1 N2b C11a 117.9(6) no . . .
N2a Ni1 N2b C14b 85.0(9) no . . .
N2b Ni1 N2a N1b -161.0(6) no . . .
N2b Ni1 N2a C1b 130.1(7) no . . .
N2b Ni1 N2a C2b 28.1(6) no . . .
N2b Ni1 N2a C3a 39.2(5) no . . .
N2b Ni1 N2a C4a 154.3(5) no . . .
N2b Ni1 N2a C11b -118.7(5) no . . .
N2b Ni1 N2a C14a -86.3(6) no . . .
N2a Ni1 N3a N4b 140.5(4) no . . .
N2a Ni1 N3a C5 -6.6(3) no . . .
N2a Ni1 N3a C6a 109.0(4) no . . .
N2a Ni1 N3a C9b 75.5(5) no . . .
N2a Ni1 N3a C15a -127.2(4) no . . .
N2a Ni1 N3a C18b -168.2(3) no . . .
N3a Ni1 N2a N1b 23.3(4) no . . .
N3a Ni1 N2a C1b -45.6(5) no . . .
N3a Ni1 N2a C2b -147.5(6) no . . .
N3a Ni1 N2a C3a -136.5(4) no . . .
N3a Ni1 N2a C4a -21.4(3) no . . .
N3a Ni1 N2a C11b 65.7(3) no . . .
N3a Ni1 N2a C14a 98.0(4) no . . .
N2a Ni1 N3b N4a -132.1(8) no . . .
N2a Ni1 N3b C6b -98.3(12) no . . .
N2a Ni1 N3b C9a -57.8(18) no . . .
N2a Ni1 N3b C10 14.1(16) no . . .
N2a Ni1 N3b C15b 136.0(7) no . . .
N2a Ni1 N3b C18a 177.7(4) no . . .
N3b Ni1 N2a N1b -169.6(10) no . . .
N3b Ni1 N2a C1b 121.6(11) no . . .
N3b Ni1 N2a C2b 19.6(13) no . . .
N3b Ni1 N2a C3a 30.7(12) no . . .
N3b Ni1 N2a C4a 145.8(10) no . . .
N3b Ni1 N2a C11b -127.2(10) no . . .
N3b Ni1 N2a C14a -94.9(11) no . . .
N2a Ni1 N4a N3b 117.3(6) no . . .
N2a Ni1 N4a C6b 49.8(11) no . . .
N2a Ni1 N4a C7b -51.9(8) no . . .
N2a Ni1 N4a C8a -40.4(8) no . . .
N2a Ni1 N4a C9a 72.7(8) no . . .
N2a Ni1 N4a C15b 159.9(5) no . . .
N2a Ni1 N4a C18a -168.4(5) no . . .
N4a Ni1 N2a N1b 115.7(6) no . . .
N4a Ni1 N2a C1b 46.9(9) no . . .
N4a Ni1 N2a C2b -55.1(10) no . . .
N4a Ni1 N2a C3a -44.1(9) no . . .
N4a Ni1 N2a C4a 71.1(7) no . . .
N4a Ni1 N2a C11b 158.1(5) no . . .
N4a Ni1 N2a C14a -169.6(5) no . . .
N2a Ni1 N4b N3a -42.0(8) no . . .
N2a Ni1 N4b C6a 38.0(12) no . . .
N2a Ni1 N4b C7a 132.1(9) no . . .
N2a Ni1 N4b C8b 120.6(7) no . . .
N2a Ni1 N4b C9b 5.5(7) no . . .
N2a Ni1 N4b C15a -85.0(6) no . . .
N2a Ni1 N4b C18b -120.0(7) no . . .
N4b Ni1 N2a N1b 42.0(5) no . . .
N4b Ni1 N2a C1b -26.8(6) no . . .
N4b Ni1 N2a C2b -128.8(6) no . . .
N4b Ni1 N2a C3a -117.8(5) no . . .
N4b Ni1 N2a C4a -2.6(4) no . . .
N4b Ni1 N2a C11b 84.4(4) no . . .
N4b Ni1 N2a C14a 116.7(5) no . . .
N2b Ni1 N3a N4b 131.5(9) no . . .
N2b Ni1 N3a C5 -15.6(10) no . . .
N2b Ni1 N3a C6a 100.0(9) no . . .
N2b Ni1 N3a C9b 66.5(10) no . . .
N2b Ni1 N3a C15a -136.1(9) no . . .
N2b Ni1 N3a C18b -177.2(8) no . . .
N3a Ni1 N2b N1a 169.4(4) no . . .
N3a Ni1 N2b C1a -113.0(16) no . . .
N3a Ni1 N2b C2a -13.2(16) no . . .
N3a Ni1 N2b C3b -22.2(13) no . . .
N3a Ni1 N2b C4b -141.6(6) no . . .
N3a Ni1 N2b C11a 127.6(8) no . . .
N3a Ni1 N2b C14b 94.7(13) no . . .
N2b Ni1 N3b N4a -140.0(8) no . . .
N2b Ni1 N3b C6b -106.2(9) no . . .
N2b Ni1 N3b C9a -65.7(12) no . . .
N2b Ni1 N3b C10 6.2(8) no . . .
N2b Ni1 N3b C15b 128.1(11) no . . .
N2b Ni1 N3b C18a 169.8(8) no . . .
N3b Ni1 N2b N1a -24.2(8) no . . .
N3b Ni1 N2b C1a 53.3(18) no . . .
N3b Ni1 N2b C2a 153.2(10) no . . .
N3b Ni1 N2b C3b 144.1(8) no . . .
N3b Ni1 N2b C4b 24.8(9) no . . .
N3b Ni1 N2b C11a -66.0(7) no . . .
N3b Ni1 N2b C14b -98.9(10) no . . .
N2b Ni1 N4a N3b 42.4(6) no . . .
N2b Ni1 N4a C6b -25.1(9) no . . .
N2b Ni1 N4a C7b -126.8(6) no . . .
N2b Ni1 N4a C8a -115.2(5) no . . .
N2b Ni1 N4a C9a -2.1(6) no . . .
N2b Ni1 N4a C15b 85.0(5) no . . .
N2b Ni1 N4a C18a 116.7(6) no . . .
N4a Ni1 N2b N1a -44.1(8) no . . .
N4a Ni1 N2b C1a 33.5(19) no . . .
N4a Ni1 N2b C2a 133.3(9) no . . .
N4a Ni1 N2b C3b 124.3(6) no . . .
N4a Ni1 N2b C4b 4.9(10) no . . .
N4a Ni1 N2b C11a -85.9(5) no . . .
N4a Ni1 N2b C14b -118.7(8) no . . .
N2b Ni1 N4b N3a -116.9(14) no . . .
N2b Ni1 N4b C6a -37(3) no . . .
N2b Ni1 N4b C7a 57(2) no . . .
N2b Ni1 N4b C8b 45.6(19) no . . .
N2b Ni1 N4b C9b -69.5(17) no . . .
N2b Ni1 N4b C15a -160.0(12) no . . .
N2b Ni1 N4b C18b 165.0(12) no . . .
N4b Ni1 N2b N1a -117.2(15) no . . .
N4b Ni1 N2b C1a -40(3) no . . .
N4b Ni1 N2b C2a 60.2(19) no . . .
N4b Ni1 N2b C3b 51.2(18) no . . .
N4b Ni1 N2b C4b -68.2(19) no . . .
N4b Ni1 N2b C11a -159.0(12) no . . .
N4b Ni1 N2b C14b 168.1(10) no . . .
N3a Ni1 N3b N4a 33.0(9) no . . .
N3a Ni1 N3b C6b 66.8(9) no . . .
N3a Ni1 N3b C9a 107.3(10) no . . .
N3a Ni1 N3b C10 179.2(6) no . . .
N3a Ni1 N3b C15b -58.9(12) no . . .
N3a Ni1 N3b C18a -17.2(10) no . . .
N3b Ni1 N3a N4b -32.7(7) no . . .
N3b Ni1 N3a C5 -179.7(6) no . . .
N3b Ni1 N3a C6a -64.2(6) no . . .
N3b Ni1 N3a C9b -97.7(7) no . . .
N3b Ni1 N3a C15a 59.7(6) no . . .
N3b Ni1 N3a C18b 18.6(6) no . . .
N3a Ni1 N4a N3b -151.9(3) no . . .
N3a Ni1 N4a C6b 140.6(7) no . . .
N3a Ni1 N4a C7b 39.0(5) no . . .
N3a Ni1 N4a C8a 50.5(4) no . . .
N3a Ni1 N4a C9a 163.6(4) no . . .
N3a Ni1 N4a C15b -109.3(3) no . . .
N3a Ni1 N4a C18a -77.5(4) no . . .
N4a Ni1 N3a N4b -16.8(4) no . . .
N4a Ni1 N3a C5 -163.8(3) no . . .
N4a Ni1 N3a C6a -48.3(4) no . . .
N4a Ni1 N3a C9b -81.8(5) no . . .
N4a Ni1 N3a C15a 75.6(4) no . . .
N4a Ni1 N3a C18b 34.5(3) no . . .
N3a Ni1 N4b N3a -0.0(4) no . . .
N3a Ni1 N4b C6a 79.9(14) no . . .
N3a Ni1 N4b C7a 174.0(16) no . . .
N3a Ni1 N4b C8b 162.5(14) no . . .
N3a Ni1 N4b C9b 47.5(7) no . . .
N3a Ni1 N4b C15a -43.0(5) no . . .
N3a Ni1 N4b C18b -78.0(8) no . . .
N4b Ni1 N3a N4b -0.0(8) no . . .
N4b Ni1 N3a C5 -147.1(10) no . . .
N4b Ni1 N3a C6a -31.5(8) no . . .
N4b Ni1 N3a C9b -65.0(8) no . . .
N4b Ni1 N3a C15a 92.3(9) no . . .
N4b Ni1 N3a C18b 51.3(8) no . . .
N3b Ni1 N4a N3b 0.0(8) no . . .
N3b Ni1 N4a C6b -67.5(10) no . . .
N3b Ni1 N4a C7b -169.2(10) no . . .
N3b Ni1 N4a C8a -157.6(9) no . . .
N3b Ni1 N4a C9a -44.5(8) no . . .
N3b Ni1 N4a C15b 42.6(8) no . . .
N3b Ni1 N4a C18a 74.3(9) no . . .
N4a Ni1 N3b N4a 0.0(3) no . . .
N4a Ni1 N3b C6b 33.8(6) no . . .
N4a Ni1 N3b C9a 74.3(12) no . . .
N4a Ni1 N3b C10 146.2(14) no . . .
N4a Ni1 N3b C15b -91.9(12) no . . .
N4a Ni1 N3b C18a -50.2(7) no . . .
N3b Ni1 N4b N3a 152.1(8) no . . .
N3b Ni1 N4b C6a -128.0(12) no . . .
N3b Ni1 N4b C7a -33.9(11) no . . .
N3b Ni1 N4b C8b -45.4(9) no . . .
N3b Ni1 N4b C9b -160.4(7) no . . .
N3b Ni1 N4b C15a 109.1(7) no . . .
N3b Ni1 N4b C18b 74.1(8) no . . .
N4b Ni1 N3b N4a 18.0(8) no . . .
N4b Ni1 N3b C6b 51.7(9) no . . .
N4b Ni1 N3b C9a 92.2(11) no . . .
N4b Ni1 N3b C10 164.1(8) no . . .
N4b Ni1 N3b C15b -74.0(11) no . . .
N4b Ni1 N3b C18a -32.2(8) no . . .
N4a Ni1 N4b N3a 161.8(8) no . . .
N4a Ni1 N4b C6a -118.3(12) no . . .
N4a Ni1 N4b C7a -24.2(9) no . . .
N4a Ni1 N4b C8b -35.7(6) no . . .
N4a Ni1 N4b C9b -150.7(7) no . . .
N4a Ni1 N4b C15a 118.8(6) no . . .
N4a Ni1 N4b C18b 83.7(8) no . . .
N4b Ni1 N4a N3b -160.5(5) no . . .
N4b Ni1 N4a C6b 132.0(8) no . . .
N4b Ni1 N4a C7b 30.3(5) no . . .
N4b Ni1 N4a C8a 41.9(5) no . . .
N4b Ni1 N4a C9a 155.0(5) no . . .
N4b Ni1 N4a C15b -117.9(4) no . . .
N4b Ni1 N4a C18a -86.2(5) no . . .
C12a S1 C12b C11b -179.5(9) no . 2_655 2_655
C12b S1 C12a C11a -179.2(7) no 2_655 . .
C13a S1 C12a C11a 66.1(7) no . . .
C13b S1 C12a C11a -67.3(9) no . . .
C13a S1 C12b C11b -63.5(14) no . 2_655 2_655
C13b S1 C12b C11b 67.6(14) no . 2_655 2_655
C16a S2 C16b C15b -177.1(9) no . 2_655 2_655
C16b S2 C16a C15a -178.6(7) no 2_655 . .
C17a S2 C16a C15a 65.0(9) no . . .
C17b S2 C16a C15a -66.3(9) no . . .
C17a S2 C16b C15b -61.8(13) no . 2_655 2_655
C17b S2 C16b C15b 71.2(14) no . 2_655 2_655
O1 S3 O3a F3b 114.2(4) no . . .
O1 S3 O3a C19b 113.7(2) no . . .
O1 S3 O3b F3a -118.5(8) no . . .
O1 S3 O3b C19a -117.9(4) no . . .
O1 S3 C19a F1 -53.2(6) no . . .
O1 S3 C19a F2 -166.4(4) no . . .
O1 S3 C19a F3a 69.8(5) no . . .
O1 S3 C19a O3b 69.2(3) no . . .
O1 S3 C19a C19b -109.5(4) no . . .
O1 S3 C19b F1 33.8(15) no . . .
O1 S3 C19b F2 138.8(8) no . . .
O1 S3 C19b F3b -93.8(9) no . . .
O1 S3 C19b O3a -93.3(5) no . . .
O1 S3 C19b C19a 87.1(9) no . . .
O2 S3 O3a F3b -113.0(4) no . . .
O2 S3 O3a C19b -113.4(3) no . . .
O2 S3 O3b F3a 115.7(9) no . . .
O2 S3 O3b C19a 116.3(4) no . . .
O2 S3 C19a F1 167.0(5) no . . .
O2 S3 C19a F2 53.9(6) no . . .
O2 S3 C19a F3a -69.9(6) no . . .
O2 S3 C19a O3b -70.5(3) no . . .
O2 S3 C19a C19b 110.8(4) no . . .
O2 S3 C19b F1 -138.7(9) no . . .
O2 S3 C19b F2 -33.7(14) no . . .
O2 S3 C19b F3b 93.7(10) no . . .
O2 S3 C19b O3a 94.1(5) no . . .
O2 S3 C19b C19a -85.4(8) no . . .
O3a S3 O3b F3a -2.8(19) no . . .
O3a S3 O3b C19a -2.2(14) no . . .
O3b S3 O3a F3b 2.0(14) no . . .
O3b S3 O3a C19b 1.6(13) no . . .
O3a S3 C19a F1 56.7(6) no . . .
O3a S3 C19a F2 -56.4(5) no . . .
O3a S3 C19a F3a 179.8(5) no . . .
O3a S3 C19a O3b 179.2(3) no . . .
O3a S3 C19a C19b 0.4(5) no . . .
C19a S3 O3a F3b 0.1(5) no . . .
C19a S3 O3a C19b -0.3(3) no . . .
O3a S3 C19b F1 127.2(13) no . . .
O3a S3 C19b F2 -127.8(12) no . . .
O3a S3 C19b F3b -0.4(7) no . . .
O3a S3 C19b O3a 0.0(2) no . . .
O3a S3 C19b C19a -179.5(10) no . . .
C19b S3 O3a F3b 0.4(7) no . . .
C19b S3 O3a C19b 0.0(6) no . . .
O3b S3 C19a F1 -122.5(8) no . . .
O3b S3 C19a F2 124.4(7) no . . .
O3b S3 C19a F3a 0.6(6) no . . .
O3b S3 C19a O3b -0.0(5) no . . .
O3b S3 C19a C19b -178.7(7) no . . .
C19a S3 O3b F3a -0.6(6) no . . .
C19a S3 O3b C19a 0.0(3) no . . .
O3b S3 C19b F1 -52.3(12) no . . .
O3b S3 C19b F2 52.7(11) no . . .
O3b S3 C19b F3b -179.8(9) no . . .
O3b S3 C19b O3a -179.4(5) no . . .
O3b S3 C19b C19a 1.1(9) no . . .
C19b S3 O3b F3a -1.4(10) no . . .
C19b S3 O3b C19a -0.8(6) no . . .
C19a S3 C19b F1 -53.3(10) no . . .
C19a S3 C19b F2 51.7(10) no . . .
C19a S3 C19b F3b 179.1(16) no . . .
C19a S3 C19b O3a 179.5(11) no . . .
C19a S3 C19b C19a -0.0(4) no . . .
C19b S3 C19a F1 56.3(10) no . . .
C19b S3 C19a F2 -56.9(10) no . . .
C19b S3 C19a F3a 179.3(12) no . . .
C19b S3 C19a O3b 178.7(10) no . . .
C19b S3 C19a C19b 0.0(9) no . . .
C19a F1 C19b S3 57.9(10) no . . .
C19a F1 C19b F2 -56.6(10) no . . .
C19a F1 C19b F3b 175(3) no . . .
C19a F1 C19b O3a 116(2) no . . .
C19a F1 C19b C19a -0.0(5) no . . .
C19b F1 C19a S3 -56.9(11) no . . .
C19b F1 C19a F2 63.0(11) no . . .
C19b F1 C19a F3a -178.9(14) no . . .
C19b F1 C19a O3b -126.2(14) no . . .
C19b F1 C19a C19b -0.0(11) no . . .
C19a F2 C19b S3 -57.0(10) no . . .
C19a F2 C19b F1 57.6(9) no . . .
C19a F2 C19b F3b -173.4(16) no . . .
C19a F2 C19b O3a -115.2(19) no . . .
C19a F2 C19b C19a 0.0(4) no . . .
C19b F2 C19a S3 56.8(8) no . . .
C19b F2 C19a F1 -62.2(8) no . . .
C19b F2 C19a F3a 179.7(10) no . . .
C19b F2 C19a O3b 127.4(11) no . . .
C19b F2 C19a C19b 0.0(8) no . . .
O3b F3a C19a S3 -0.7(7) no . . .
O3b F3a C19a F1 122.5(8) no . . .
O3b F3a C19a F2 -125.4(7) no . . .
O3b F3a C19a O3b 0.0(6) no . . .
C19a F3a O3b S3 0.7(8) no . . .
C19a F3a O3b C19a 0.0(4) no . . .
O3a F3b C19b S3 0.5(10) no . . .
O3a F3b C19b F1 -121.1(15) no . . .
O3a F3b C19b F2 121.8(11) no . . .
O3a F3b C19b O3a 0.0(3) no . . .
C19b F3b O3a S3 -0.5(11) no . . .
C19b F3b O3a C19b -0.0(8) no . . .
S3 O3a C19b S3 0.00(7) no . . .
S3 O3a C19b F1 -85.5(17) no . . .
S3 O3a C19b F2 84.9(16) no . . .
S3 O3a C19b F3b 179.4(9) no . . .
S3 O3a C19b C19a 0.6(12) no . . .
F3b O3a C19b S3 -179.4(12) no . . .
F3b O3a C19b F1 95.0(18) no . . .
F3b O3a C19b F2 -95(2) no . . .
F3b O3a C19b F3b 0.0(8) no . . .
F3b O3a C19b C19a -179(2) no . . .
S3 O3b C19a S3 0.00(6) no . . .
S3 O3b C19a F1 95.6(8) no . . .
S3 O3b C19a F2 -96.3(8) no . . .
S3 O3b C19a F3a -179.2(7) no . . .
S3 O3b C19a C19b 1.6(9) no . . .
F3a O3b C19a S3 179.2(8) no . . .
F3a O3b C19a F1 -85.2(9) no . . .
F3a O3b C19a F2 82.9(9) no . . .
F3a O3b C19a F3a 0.0(4) no . . .
F3a O3b C19a C19b -179.2(10) no . . .
Ni1 N1a N2b Ni1 0.000(14) no . . .
Ni1 N1a N2b C1a -138.2(9) no . . .
Ni1 N1a N2b C2a -176(3) no . . .
Ni1 N1a N2b C4b -119.7(5) no . . .
Ni1 N1a N2b C11a 116.8(4) no . . .
Ni1 N1a N2b C14b 118.3(5) no . . .
Ni1 N1a C1a N2b 41.9(4) no . . .
Ni1 N1a C1a C2a 63.9(6) no . . .
Ni1 N1a C1a C3b 41.6(6) no . . .
Ni1 N1a C1a C4b -105.6(6) no . . .
Ni1 N1a C4b N2b 64.6(8) no . . .
Ni1 N1a C4b C1a 88.2(17) no . . .
Ni1 N1a C4b C10 -98.8(7) no . . .
Ni1 N1a C10 N3b -8.8(4) no . . .
Ni1 N1a C10 C4b 110.4(4) no . . .
Ni1 N1a C10 C9a 33.6(5) no . . .
Ni1 N1a C11a N2b -76.3(5) no . . .
Ni1 N1a C11a C12a 38.1(7) no . . .
Ni1 N1a C11a C14b -78.4(5) no . . .
Ni1 N1a C14b N2b -60.2(5) no . . .
Ni1 N1a C14b C11a 117.5(6) no . . .
N2b N1a C1a N2b -0.0(11) no . . .
N2b N1a C1a C2a 22.0(11) no . . .
N2b N1a C1a C3b -0.2(11) no . . .
N2b N1a C1a C4b -147.5(14) no . . .
C1a N1a N2b Ni1 138.2(10) no . . .
C1a N1a N2b C1a -0.0(5) no . . .
C1a N1a N2b C2a -38.1(16) no . . .
C1a N1a N2b C4b 18.5(8) no . . .
C1a N1a N2b C11a -104.9(9) no . . .
C1a N1a N2b C14b -103.4(10) no . . .
N2b N1a C4b N2b 0.0(8) no . . .
N2b N1a C4b C1a 23.6(16) no . . .
N2b N1a C4b C10 -163.4(11) no . . .
C4b N1a N2b Ni1 119.7(13) no . . .
C4b N1a N2b C1a -18.5(13) no . . .
C4b N1a N2b C2a -57(3) no . . .
C4b N1a N2b C4b 0.0(12) no . . .
C4b N1a N2b C11a -123.5(13) no . . .
C4b N1a N2b C14b -122.0(13) no . . .
N2b N1a C10 N3b -89.3(17) no . . .
N2b N1a C10 C4b 29.8(16) no . . .
N2b N1a C10 C9a -47.0(18) no . . .
C10 N1a N2b Ni1 90.9(15) no . . .
C10 N1a N2b C1a -47(2) no . . .
C10 N1a N2b C2a -86(3) no . . .
C10 N1a N2b C4b -28.8(15) no . . .
C10 N1a N2b C11a -152.3(18) no . . .
C10 N1a N2b C14b -150.8(13) no . . .
N2b N1a C11a N2b 0.0(8) no . . .
N2b N1a C11a C12a 114.4(9) no . . .
N2b N1a C11a C14b -2.1(9) no . . .
C11a N1a N2b Ni1 -116.8(5) no . . .
C11a N1a N2b C1a 104.9(8) no . . .
C11a N1a N2b C2a 67(2) no . . .
C11a N1a N2b C4b 123.5(6) no . . .
C11a N1a N2b C11a 0.0(3) no . . .
C11a N1a N2b C14b 1.5(7) no . . .
N2b N1a C14b N2b 0.0(9) no . . .
N2b N1a C14b C11a 177.7(12) no . . .
C14b N1a N2b Ni1 -118.3(8) no . . .
C14b N1a N2b C1a 103.4(11) no . . .
C14b N1a N2b C2a 65(2) no . . .
C14b N1a N2b C4b 122.0(8) no . . .
C14b N1a N2b C11a -1.5(8) no . . .
C14b N1a N2b C14b 0.0(6) no . . .
C1a N1a C4b N2b -23.6(15) no . . .
C1a N1a C4b C1a 0.0(6) no . . .
C1a N1a C4b C10 173(2) no . . .
C4b N1a C1a N2b 148(2) no . . .
C4b N1a C1a C2a 170(2) no . . .
C4b N1a C1a C3b 147(2) no . . .
C4b N1a C1a C4b 0.0(19) no . . .
C1a N1a C10 N3b -123.4(6) no . . .
C1a N1a C10 C4b -4.2(4) no . . .
C1a N1a C10 C9a -81.0(6) no . . .
C10 N1a C1a N2b 154.4(7) no . . .
C10 N1a C1a C2a 176.5(6) no . . .
C10 N1a C1a C3b 154.2(5) no . . .
C10 N1a C1a C4b 6.9(7) no . . .
C1a N1a C11a N2b 48.2(5) no . . .
C1a N1a C11a C12a 162.6(6) no . . .
C1a N1a C11a C14b 46.1(6) no . . .
C11a N1a C1a N2b -88.8(6) no . . .
C11a N1a C1a C2a -66.7(8) no . . .
C11a N1a C1a C3b -89.0(7) no . . .
C11a N1a C1a C4b 123.7(7) no . . .
C1a N1a C14b N2b 46.0(5) no . . .
C1a N1a C14b C11a -136.3(8) no . . .
C14b N1a C1a N2b -60.7(7) no . . .
C14b N1a C1a C2a -38.6(8) no . . .
C14b N1a C1a C3b -60.9(8) no . . .
C14b N1a C1a C4b 151.8(9) no . . .
C4b N1a C10 N3b -119.2(12) no . . .
C4b N1a C10 C4b -0.0(12) no . . .
C4b N1a C10 C9a -76.8(12) no . . .
C10 N1a C4b N2b 163.4(8) no . . .
C10 N1a C4b C1a -173.0(19) no . . .
C10 N1a C4b C10 0.0(3) no . . .
C4b N1a C11a N2b 84.1(15) no . . .
C4b N1a C11a C12a -161.5(14) no . . .
C4b N1a C11a C14b 82.0(15) no . . .
C11a N1a C4b N2b -96.7(10) no . . .
C11a N1a C4b C1a -73.2(19) no . . .
C11a N1a C4b C10 99.9(11) no . . .
C4b N1a C14b N2b 63.1(13) no . . .
C4b N1a C14b C11a -119.2(13) no . . .
C14b N1a C4b N2b -53.5(10) no . . .
C14b N1a C4b C1a -30(2) no . . .
C14b N1a C4b C10 143.1(9) no . . .
C10 N1a C11a N2b 164.1(7) no . . .
C10 N1a C11a C12a -81.5(6) no . . .
C10 N1a C11a C14b 162.0(5) no . . .
C11a N1a C10 N3b 119.3(5) no . . .
C11a N1a C10 C4b -121.6(6) no . . .
C11a N1a C10 C9a 161.6(4) no . . .
C10 N1a C14b N2b 151.3(10) no . . .
C10 N1a C14b C11a -31.0(13) no . . .
C14b N1a C10 N3b 139.7(11) no . . .
C14b N1a C10 C4b -101.1(11) no . . .
C14b N1a C10 C9a -177.9(10) no . . .
C11a N1a C14b N2b -177.7(10) no . . .
C11a N1a C14b C11a -0.0(4) no . . .
C14b N1a C11a N2b 2.1(9) no . . .
C14b N1a C11a C12a 116.5(10) no . . .
C14b N1a C11a C14b -0.0(8) no . . .
Ni1 N1b N2a Ni1 -0.000(17) no . . .
Ni1 N1b N2a C1b 134.3(4) no . . .
Ni1 N1b N2a C2b 168.0(15) no . . .
Ni1 N1b N2a C3a 118(3) no . . .
Ni1 N1b N2a C4a 117.2(8) no . . .
Ni1 N1b N2a C11b -116.6(10) no . . .
Ni1 N1b N2a C14a -118.5(4) no . . .
Ni1 N1b C1b N2a -46.7(10) no . . .
Ni1 N1b C1b C2b -66.2(14) no . . .
Ni1 N1b C1b C3a -41.2(14) no . . .
Ni1 N1b C1b C4a 104.7(13) no . . .
Ni1 N1b C4a N2a -69.3(9) no . . .
Ni1 N1b C4a C1b -91.3(10) no . . .
Ni1 N1b C4a C5 94.1(9) no . . .
Ni1 N1b C5 N3a 7.2(6) no . . .
Ni1 N1b C5 C4a -111.4(8) no . . .
Ni1 N1b C5 C9b -31.7(8) no . . .
Ni1 N1b C11b N2a 77.0(13) no . . .
Ni1 N1b C11b C12b -38.1(16) no . . .
Ni1 N1b C11b C14a 79.5(12) no . . .
Ni1 N1b C14a N2a 60.5(7) no . . .
Ni1 N1b C14a C11b -116.7(8) no . . .
N2a N1b C1b N2a -0.0(4) no . . .
N2a N1b C1b C2b -19.5(10) no . . .
N2a N1b C1b C3a 5.6(9) no . . .
N2a N1b C1b C4a 151.4(17) no . . .
C1b N1b N2a Ni1 -134.3(10) no . . .
C1b N1b N2a C1b 0.0(9) no . . .
C1b N1b N2a C2b 33.7(18) no . . .
C1b N1b N2a C3a -16(3) no . . .
C1b N1b N2a C4a -17.1(11) no . . .
C1b N1b N2a C11b 109.1(13) no . . .
C1b N1b N2a C14a 107.2(10) no . . .
N2a N1b C4a N2a 0.0(3) no . . .
N2a N1b C4a C1b -22.0(9) no . . .
N2a N1b C4a C5 163.4(11) no . . .
C4a N1b N2a Ni1 -117.2(9) no . . .
C4a N1b N2a C1b 17.1(7) no . . .
C4a N1b N2a C2b 50.8(19) no . . .
C4a N1b N2a C3a 1(3) no . . .
C4a N1b N2a C4a 0.0(4) no . . .
C4a N1b N2a C11b 126.2(15) no . . .
C4a N1b N2a C14a 124.3(9) no . . .
N2a N1b C5 N3a 86(3) no . . .
N2a N1b C5 C4a -33(3) no . . .
N2a N1b C5 C9b 47(3) no . . .
C5 N1b N2a Ni1 -87(3) no . . .
C5 N1b N2a C1b 47(3) no . . .
C5 N1b N2a C2b 81(3) no . . .
C5 N1b N2a C3a 31(5) no . . .
C5 N1b N2a C4a 30(3) no . . .
C5 N1b N2a C11b 156(4) no . . .
C5 N1b N2a C14a 154(3) no . . .
N2a N1b C11b N2a -0.0(4) no . . .
N2a N1b C11b C12b -115.0(14) no . . .
N2a N1b C11b C14a 2.5(14) no . . .
C11b N1b N2a Ni1 116.6(12) no . . .
C11b N1b N2a C1b -109.1(12) no . . .
C11b N1b N2a C2b -75(2) no . . .
C11b N1b N2a C3a -125(3) no . . .
C11b N1b N2a C4a -126.2(16) no . . .
C11b N1b N2a C11b -0.0(7) no . . .
C11b N1b N2a C14a -1.9(11) no . . .
N2a N1b C14a N2a -0.0(5) no . . .
N2a N1b C14a C11b -177.2(13) no . . .
C14a N1b N2a Ni1 118.5(6) no . . .
C14a N1b N2a C1b -107.2(6) no . . .
C14a N1b N2a C2b -73.5(16) no . . .
C14a N1b N2a C3a -124(3) no . . .
C14a N1b N2a C4a -124.3(9) no . . .
C14a N1b N2a C11b 1.9(9) no . . .
C14a N1b N2a C14a 0.0(4) no . . .
C1b N1b C4a N2a 22.0(15) no . . .
C1b N1b C4a C1b 0.0(12) no . . .
C1b N1b C4a C5 -174.6(14) no . . .
C4a N1b C1b N2a -151.4(18) no . . .
C4a N1b C1b C2b -171(2) no . . .
C4a N1b C1b C3a -145.8(18) no . . .
C4a N1b C1b C4a 0.0(6) no . . .
C1b N1b C5 N3a 122.0(11) no . . .
C1b N1b C5 C4a 3.4(8) no . . .
C1b N1b C5 C9b 83.0(12) no . . .
C5 N1b C1b N2a -156.5(13) no . . .
C5 N1b C1b C2b -176.0(10) no . . .
C5 N1b C1b C3a -150.9(10) no . . .
C5 N1b C1b C4a -5.1(12) no . . .
C1b N1b C11b N2a -52.7(12) no . . .
C1b N1b C11b C12b -167.7(14) no . . .
C1b N1b C11b C14a -50.1(16) no . . .
C11b N1b C1b N2a 87.3(15) no . . .
C11b N1b C1b C2b 67.8(18) no . . .
C11b N1b C1b C3a 92.9(15) no . . .
C11b N1b C1b C4a -121.3(17) no . . .
C1b N1b C14a N2a -48.5(9) no . . .
C1b N1b C14a C11b 134.3(13) no . . .
C14a N1b C1b N2a 56.9(8) no . . .
C14a N1b C1b C2b 37.4(12) no . . .
C14a N1b C1b C3a 62.5(11) no . . .
C14a N1b C1b C4a -151.7(14) no . . .
C4a N1b C5 N3a 118.5(8) no . . .
C4a N1b C5 C4a -0.0(4) no . . .
C4a N1b C5 C9b 79.6(9) no . . .
C5 N1b C4a N2a -163.4(11) no . . .
C5 N1b C4a C1b 174.6(8) no . . .
C5 N1b C4a C5 0.0(2) no . . .
C4a N1b C11b N2a -93.2(18) no . . .
C4a N1b C11b C12b 151.7(14) no . . .
C4a N1b C11b C14a -90.7(17) no . . .
C11b N1b C4a N2a 101.3(18) no . . .
C11b N1b C4a C1b 79.3(16) no . . .
C11b N1b C4a C5 -95.3(15) no . . .
C4a N1b C14a N2a -67.6(10) no . . .
C4a N1b C14a C11b 115.3(14) no . . .
C14a N1b C4a N2a 54.0(9) no . . .
C14a N1b C4a C1b 32.0(11) no . . .
C14a N1b C4a C5 -142.6(12) no . . .
C5 N1b C11b N2a -167(2) no . . .
C5 N1b C11b C12b 77.9(15) no . . .
C5 N1b C11b C14a -164.5(12) no . . .
C11b N1b C5 N3a -118.8(12) no . . .
C11b N1b C5 C4a 122.7(15) no . . .
C11b N1b C5 C9b -157.7(10) no . . .
C5 N1b C14a N2a -156(3) no . . .
C5 N1b C14a C11b 27.1(19) no . . .
C14a N1b C5 N3a -137(2) no . . .
C14a N1b C5 C4a 104(3) no . . .
C14a N1b C5 C9b -175.9(18) no . . .
C11b N1b C14a N2a 177.2(16) no . . .
C11b N1b C14a C11b 0.0(11) no . . .
C14a N1b C11b N2a -2.5(15) no . . .
C14a N1b C11b C12b -117.6(17) no . . .
C14a N1b C11b C14a -0.0(5) no . . .
Ni1 N2a C1b N1b 67.2(8) no . . .
Ni1 N2a C1b C2b -131.8(8) no . . .
Ni1 N2a C1b C3a -106.8(8) no . . .
Ni1 N2a C1b C4a 44.0(17) no . . .
Ni1 N2a C2b C1b 127.8(10) no . . .
Ni1 N2a C2b C2a -25.9(17) no . . .
Ni1 N2a C2b C3a 25(3) no . . .
Ni1 N2a C2b C3b -10.6(18) no . . .
Ni1 N2a C3a C1b 128.8(5) no . . .
Ni1 N2a C3a C2a -61.4(7) no . . .
Ni1 N2a C3a C2b -161.0(8) no . . .
Ni1 N2a C3a C3b -45.2(8) no . . .
Ni1 N2a C4a N1b 63.1(4) no . . .
Ni1 N2a C4a C1b -147.3(5) no . . .
Ni1 N2a C4a C5 46.7(5) no . . .
Ni1 N2a C11b N1b -63.0(6) no . . .
Ni1 N2a C11b C12b 17.8(13) no . . .
Ni1 N2a C11b C14a 120.3(8) no . . .
Ni1 N2a C14a N1b -72.6(4) no . . .
Ni1 N2a C14a C11b -70.1(7) no . . .
N1b N2a C1b N1b -0.0(8) no . . .
N1b N2a C1b C2b 161.1(10) no . . .
N1b N2a C1b C3a -173.9(10) no . . .
N1b N2a C1b C4a -23.2(13) no . . .
N1b N2a C2b C1b -36(3) no . . .
N1b N2a C2b C2a 170.6(18) no . . .
N1b N2a C2b C3a -138(3) no . . .
N1b N2a C2b C3b -174.1(18) no . . .
N1b N2a C3a C1b 17(3) no . . .
N1b N2a C3a C2a -174(3) no . . .
N1b N2a C3a C2b 87(3) no . . .
N1b N2a C3a C3b -157(3) no . . .
N1b N2a C4a N1b 0.0(11) no . . .
N1b N2a C4a C1b 149.6(13) no . . .
N1b N2a C4a C5 -16.4(11) no . . .
N1b N2a C11b N1b -0.0(13) no . . .
N1b N2a C11b C12b 80.9(18) no . . .
N1b N2a C11b C14a -176.6(19) no . . .
N1b N2a C14a N1b 0.0(10) no . . .
N1b N2a C14a C11b 2.5(12) no . . .
C1b N2a C2b C1b 0.0(9) no . . .
C1b N2a C2b C2a -153.7(14) no . . .
C1b N2a C2b C3a -103(3) no . . .
C1b N2a C2b C3b -138.3(14) no . . .
C2b N2a C1b N1b -161.1(10) no . . .
C2b N2a C1b C2b 0.0(8) no . . .
C2b N2a C1b C3a 25.0(8) no . . .
C2b N2a C1b C4a 175.7(16) no . . .
C1b N2a C3a C1b -0.0(9) no . . .
C1b N2a C3a C2a 169.8(11) no . . .
C1b N2a C3a C2b 70.2(13) no . . .
C1b N2a C3a C3b -174.0(12) no . . .
C3a N2a C1b N1b 173.9(6) no . . .
C3a N2a C1b C2b -25.0(4) no . . .
C3a N2a C1b C3a 0.0(3) no . . .
C3a N2a C1b C4a 150.8(14) no . . .
C1b N2a C4a N1b -149.6(16) no . . .
C1b N2a C4a C1b -0.0(14) no . . .
C1b N2a C4a C5 -166.0(16) no . . .
C4a N2a C1b N1b 23.2(12) no . . .
C4a N2a C1b C2b -175.7(15) no . . .
C4a N2a C1b C3a -150.8(14) no . . .
C4a N2a C1b C4a 0.0(5) no . . .
C1b N2a C11b N1b 71.2(12) no . . .
C1b N2a C11b C12b 152.1(15) no . . .
C1b N2a C11b C14a -105.5(13) no . . .
C11b N2a C1b N1b -45.0(6) no . . .
C11b N2a C1b C2b 116.1(7) no . . .
C11b N2a C1b C3a 141.0(7) no . . .
C11b N2a C1b C4a -68.2(14) no . . .
C1b N2a C14a N1b 79.4(11) no . . .
C1b N2a C14a C11b 81.9(11) no . . .
C14a N2a C1b N1b -79.0(6) no . . .
C14a N2a C1b C2b 82.1(6) no . . .
C14a N2a C1b C3a 107.0(5) no . . .
C14a N2a C1b C4a -102.2(12) no . . .
C2b N2a C3a C1b -70(3) no . . .
C2b N2a C3a C2a 100(3) no . . .
C2b N2a C3a C2b 0(3) no . . .
C2b N2a C3a C3b 116(3) no . . .
C3a N2a C2b C1b 103(3) no . . .
C3a N2a C2b C2a -51.0(19) no . . .
C3a N2a C2b C3a 0.0(10) no . . .
C3a N2a C2b C3b -35.6(17) no . . .
C2b N2a C4a N1b -153.8(9) no . . .
C2b N2a C4a C1b -4.2(9) no . . .
C2b N2a C4a C5 -170.2(9) no . . .
C4a N2a C2b C1b 2.5(6) no . . .
C4a N2a C2b C2a -151.1(8) no . . .
C4a N2a C2b C3a -100(2) no . . .
C4a N2a C2b C3b -135.8(9) no . . .
C2b N2a C11b N1b 143.2(13) no . . .
C2b N2a C11b C12b -135.9(15) no . . .
C2b N2a C11b C14a -33.4(15) no . . .
C11b N2a C2b C1b -89.5(9) no . . .
C11b N2a C2b C2a 116.8(10) no . . .
C11b N2a C2b C3a 167.8(17) no . . .
C11b N2a C2b C3b 132.2(9) no . . .
C2b N2a C14a N1b 148.2(11) no . . .
C2b N2a C14a C11b 150.7(11) no . . .
C14a N2a C2b C1b -107.4(6) no . . .
C14a N2a C2b C2a 98.9(9) no . . .
C14a N2a C2b C3a 150(2) no . . .
C14a N2a C2b C3b 114.2(10) no . . .
C3a N2a C4a N1b -179.7(6) no . . .
C3a N2a C4a C1b -30.1(6) no . . .
C3a N2a C4a C5 163.9(5) no . . .
C4a N2a C3a C1b 17.2(4) no . . .
C4a N2a C3a C2a -173.0(6) no . . .
C4a N2a C3a C2b 87.4(10) no . . .
C4a N2a C3a C3b -156.8(7) no . . .
C3a N2a C11b N1b 151.5(13) no . . .
C3a N2a C11b C12b -127.7(13) no . . .
C3a N2a C11b C14a -25.2(17) no . . .
C11b N2a C3a C1b -87.7(12) no . . .
C11b N2a C3a C2a 82.0(14) no . . .
C11b N2a C3a C2b -17.6(18) no . . .
C11b N2a C3a C3b 98.2(13) no . . .
C3a N2a C14a N1b 161.2(9) no . . .
C3a N2a C14a C11b 163.7(7) no . . .
C14a N2a C3a C1b -102.3(6) no . . .
C14a N2a C3a C2a 67.4(8) no . . .
C14a N2a C3a C2b -32.2(12) no . . .
C14a N2a C3a C3b 83.6(9) no . . .
C4a N2a C11b N1b 38.7(6) no . . .
C4a N2a C11b C12b 119.5(13) no . . .
C4a N2a C11b C14a -138.0(10) no . . .
C11b N2a C4a N1b -36.8(6) no . . .
C11b N2a C4a C1b 112.8(7) no . . .
C11b N2a C4a C5 -53.3(7) no . . .
C4a N2a C14a N1b 42.6(5) no . . .
C4a N2a C14a C11b 45.1(8) no . . .
C14a N2a C4a N1b -60.2(6) no . . .
C14a N2a C4a C1b 89.4(6) no . . .
C14a N2a C4a C5 -76.7(7) no . . .
C11b N2a C14a N1b -2.5(11) no . . .
C11b N2a C14a C11b -0.0(10) no . . .
C14a N2a C11b N1b 176.6(15) no . . .
C14a N2a C11b C12b -102.5(17) no . . .
C14a N2a C11b C14a -0.0(6) no . . .
Ni1 N2b C1a N1a -73.4(15) no . . .
Ni1 N2b C1a C2a 127.5(18) no . . .
Ni1 N2b C1a C3b 106.4(18) no . . .
Ni1 N2b C1a C4b -48.0(19) no . . .
Ni1 N2b C2a C1a -132.5(14) no . . .
Ni1 N2b C2a C2b 16.5(13) no . . .
Ni1 N2b C2a C3a -1.1(12) no . . .
Ni1 N2b C2a C3b -23.2(15) no . . .
Ni1 N2b C3b C1a -134.9(11) no . . .
Ni1 N2b C3b C2a 161.8(15) no . . .
Ni1 N2b C3b C2b 47(2) no . . .
Ni1 N2b C3b C3a 19(2) no . . .
Ni1 N2b C4b N1a -63.2(10) no . . .
Ni1 N2b C4b C1a 148.0(15) no . . .
Ni1 N2b C4b C10 -47.9(16) no . . .
Ni1 N2b C11a N1a 63.2(6) no . . .
Ni1 N2b C11a C12a -17.0(9) no . . .
Ni1 N2b C11a C14b -119.5(8) no . . .
Ni1 N2b C14b N1a 73.2(9) no . . .
Ni1 N2b C14b C11a 71.2(12) no . . .
N1a N2b C1a N1a -0.0(4) no . . .
N1a N2b C1a C2a -159.1(11) no . . .
N1a N2b C1a C3b 179.8(12) no . . .
N1a N2b C1a C4b 25.4(11) no . . .
N1a N2b C2a C1a 42.7(19) no . . .
N1a N2b C2a C2b -168(2) no . . .
N1a N2b C2a C3a 174(2) no . . .
N1a N2b C2a C3b 152(3) no . . .
N1a N2b C4b N1a 0.0(4) no . . .
N1a N2b C4b C1a -149(2) no . . .
N1a N2b C4b C10 15.2(10) no . . .
N1a N2b C11a N1a -0.0(4) no . . .
N1a N2b C11a C12a -80.2(10) no . . .
N1a N2b C11a C14b 177.3(12) no . . .
N1a N2b C14b N1a 0.0(3) no . . .
N1a N2b C14b C11a -2.0(11) no . . .
C1a N2b C2a C1a -0.0(5) no . . .
C1a N2b C2a C2b 149.0(10) no . . .
C1a N2b C2a C3a 131.4(10) no . . .
C1a N2b C2a C3b 109.3(13) no . . .
C2a N2b C1a N1a 159.1(12) no . . .
C2a N2b C1a C2a 0.0(6) no . . .
C2a N2b C1a C3b -21.2(6) no . . .
C2a N2b C1a C4b -175.5(10) no . . .
C1a N2b C3b C1a 0.0(5) no . . .
C1a N2b C3b C2a -63.4(17) no . . .
C1a N2b C3b C2b -178.0(19) no . . .
C1a N2b C3b C3a 154.3(19) no . . .
C3b N2b C1a N1a -179.8(14) no . . .
C3b N2b C1a C2a 21.2(9) no . . .
C3b N2b C1a C3b -0.0(9) no . . .
C3b N2b C1a C4b -154.3(12) no . . .
C1a N2b C4b N1a 149(3) no . . .
C1a N2b C4b C1a 0.0(8) no . . .
C1a N2b C4b C10 164(3) no . . .
C4b N2b C1a N1a -25.4(18) no . . .
C4b N2b C1a C2a 175.5(17) no . . .
C4b N2b C1a C3b 154.3(17) no . . .
C4b N2b C1a C4b 0.0(15) no . . .
C1a N2b C11a N1a -79.6(11) no . . .
C1a N2b C11a C12a -159.8(8) no . . .
C1a N2b C11a C14b 97.8(10) no . . .
C11a N2b C1a N1a 46.1(7) no . . .
C11a N2b C1a C2a -113.0(7) no . . .
C11a N2b C1a C3b -134.1(8) no . . .
C11a N2b C1a C4b 71.5(8) no . . .
C1a N2b C14b N1a -87.7(14) no . . .
C1a N2b C14b C11a -89.7(13) no . . .
C14b N2b C1a N1a 81.0(13) no . . .
C14b N2b C1a C2a -78.1(10) no . . .
C14b N2b C1a C3b -99.2(11) no . . .
C14b N2b C1a C4b 106.4(12) no . . .
C2a N2b C3b C1a 63(2) no . . .
C2a N2b C3b C2a 0.0(11) no . . .
C2a N2b C3b C2b -115(3) no . . .
C2a N2b C3b C3a -142(3) no . . .
C3b N2b C2a C1a -109(2) no . . .
C3b N2b C2a C2b 39.7(19) no . . .
C3b N2b C2a C3a 22.2(19) no . . .
C3b N2b C2a C3b 0.0(18) no . . .
C2a N2b C4b N1a 153.1(14) no . . .
C2a N2b C4b C1a 4.2(15) no . . .
C2a N2b C4b C10 168.3(12) no . . .
C4b N2b C2a C1a -2.8(10) no . . .
C4b N2b C2a C2b 146.2(13) no . . .
C4b N2b C2a C3a 128.6(13) no . . .
C4b N2b C2a C3b 106.4(16) no . . .
C2a N2b C11a N1a -147.6(14) no . . .
C2a N2b C11a C12a 132.2(9) no . . .
C2a N2b C11a C14b 29.7(8) no . . .
C11a N2b C2a C1a 90.8(11) no . . .
C11a N2b C2a C2b -120.2(9) no . . .
C11a N2b C2a C3a -137.8(8) no . . .
C11a N2b C2a C3b -159.9(12) no . . .
C2a N2b C14b N1a -151.3(12) no . . .
C2a N2b C14b C11a -153.3(11) no . . .
C14b N2b C2a C1a 107.0(12) no . . .
C14b N2b C2a C2b -104.0(9) no . . .
C14b N2b C2a C3a -121.5(9) no . . .
C14b N2b C2a C3b -143.7(13) no . . .
C3b N2b C4b N1a 174.9(16) no . . .
C3b N2b C4b C1a 26.1(18) no . . .
C3b N2b C4b C10 -169.8(14) no . . .
C4b N2b C3b C1a -16.3(12) no . . .
C4b N2b C3b C2a -80(2) no . . .
C4b N2b C3b C2b 165.6(17) no . . .
C4b N2b C3b C3a 138.0(18) no . . .
C3b N2b C11a N1a -158(2) no . . .
C3b N2b C11a C12a 121.9(14) no . . .
C3b N2b C11a C14b 19.4(14) no . . .
C11a N2b C3b C1a 89.5(15) no . . .
C11a N2b C3b C2a 26(3) no . . .
C11a N2b C3b C2b -89(3) no . . .
C11a N2b C3b C3a -116.2(19) no . . .
C3b N2b C14b N1a -164.2(15) no . . .
C3b N2b C14b C11a -166.1(12) no . . .
C14b N2b C3b C1a 100.5(12) no . . .
C14b N2b C3b C2a 37.1(19) no . . .
C14b N2b C3b C2b -78(2) no . . .
C14b N2b C3b C3a -105.2(18) no . . .
C4b N2b C11a N1a -43.9(11) no . . .
C4b N2b C11a C12a -124.0(12) no . . .
C4b N2b C11a C14b 133.5(13) no . . .
C11a N2b C4b N1a 37.7(8) no . . .
C11a N2b C4b C1a -111.1(14) no . . .
C11a N2b C4b C10 53.0(13) no . . .
C4b N2b C14b N1a -48.7(13) no . . .
C4b N2b C14b C11a -50.7(15) no . . .
C14b N2b C4b N1a 63.5(13) no . . .
C14b N2b C4b C1a -85.3(16) no . . .
C14b N2b C4b C10 78.8(16) no . . .
C11a N2b C14b N1a 2.0(11) no . . .
C11a N2b C14b C11a 0.0(4) no . . .
C14b N2b C11a N1a -177.3(14) no . . .
C14b N2b C11a C12a 102.5(12) no . . .
C14b N2b C11a C14b 0.0(10) no . . .
Ni1 N3a N4b Ni1 0.000(17) no . . .
Ni1 N3a N4b C6a -136.6(8) no . . .
Ni1 N3a N4b C7a -171(3) no . . .
Ni1 N3a N4b C8b -127(3) no . . .
Ni1 N3a N4b C9b -122.6(4) no . . .
Ni1 N3a N4b C15a 117.1(5) no . . .
Ni1 N3a N4b C18b 117.6(7) no . . .
Ni1 N3a C5 N1b -7.3(4) no . . .
Ni1 N3a C5 C4a 34.1(5) no . . .
Ni1 N3a C5 C9b 113.1(4) no . . .
Ni1 N3a C6a N4b 43.4(5) no . . .
Ni1 N3a C6a C7a 64.0(7) no . . .
Ni1 N3a C6a C8b 39.9(7) no . . .
Ni1 N3a C6a C9b -110.4(7) no . . .
Ni1 N3a C9b N4b 62.9(10) no . . .
Ni1 N3a C9b C5 -100.7(7) no . . .
Ni1 N3a C9b C6a 82(3) no . . .
Ni1 N3a C15a N4b -75.6(5) no . . .
Ni1 N3a C15a C16a 38.0(7) no . . .
Ni1 N3a C15a C18b -76.4(5) no . . .
Ni1 N3a C18b N4b -60.2(6) no . . .
Ni1 N3a C18b C15a 119.0(8) no . . .
N4b N3a C5 N1b -88.7(18) no . . .
N4b N3a C5 C4a -47.2(19) no . . .
N4b N3a C5 C9b 31.7(17) no . . .
C5 N3a N4b Ni1 90.9(17) no . . .
C5 N3a N4b C6a -46(2) no . . .
C5 N3a N4b C7a -81(3) no . . .
C5 N3a N4b C8b -36(5) no . . .
C5 N3a N4b C9b -31.7(16) no . . .
C5 N3a N4b C15a -152.1(19) no . . .
C5 N3a N4b C18b -151.5(14) no . . .
N4b N3a C6a N4b 0.0(9) no . . .
N4b N3a C6a C7a 20.6(10) no . . .
N4b N3a C6a C8b -3.5(9) no . . .
N4b N3a C6a C9b -153.7(12) no . . .
C6a N3a N4b Ni1 136.6(9) no . . .
C6a N3a N4b C6a 0.0(5) no . . .
C6a N3a N4b C7a -34.8(17) no . . .
C6a N3a N4b C8b 10(3) no . . .
C6a N3a N4b C9b 14.0(7) no . . .
C6a N3a N4b C15a -106.4(8) no . . .
C6a N3a N4b C18b -105.8(10) no . . .
N4b N3a C9b N4b 0.0(7) no . . .
N4b N3a C9b C5 -163.5(10) no . . .
N4b N3a C9b C6a 19.3(17) no . . .
C9b N3a N4b Ni1 122.6(15) no . . .
C9b N3a N4b C6a -14.0(15) no . . .
C9b N3a N4b C7a -49(3) no . . .
C9b N3a N4b C8b -4(4) no . . .
C9b N3a N4b C9b 0.0(14) no . . .
C9b N3a N4b C15a -120.3(15) no . . .
C9b N3a N4b C18b -119.8(15) no . . .
N4b N3a C15a N4b -0.0(8) no . . .
N4b N3a C15a C16a 113.6(10) no . . .
N4b N3a C15a C18b -0.7(10) no . . .
C15a N3a N4b Ni1 -117.1(6) no . . .
C15a N3a N4b C6a 106.4(8) no . . .
C15a N3a N4b C7a 72(3) no . . .
C15a N3a N4b C8b 116(3) no . . .
C15a N3a N4b C9b 120.3(6) no . . .
C15a N3a N4b C15a -0.0(4) no . . .
C15a N3a N4b C18b 0.6(8) no . . .
N4b N3a C18b N4b -0.0(10) no . . .
N4b N3a C18b C15a 179.2(16) no . . .
C18b N3a N4b Ni1 -117.6(10) no . . .
C18b N3a N4b C6a 105.8(12) no . . .
C18b N3a N4b C7a 71(2) no . . .
C18b N3a N4b C8b 115(4) no . . .
C18b N3a N4b C9b 119.8(10) no . . .
C18b N3a N4b C15a -0.6(11) no . . .
C18b N3a N4b C18b -0.0(8) no . . .
C5 N3a C6a N4b 156.7(6) no . . .
C5 N3a C6a C7a 177.2(5) no . . .
C5 N3a C6a C8b 153.2(5) no . . .
C5 N3a C6a C9b 2.9(7) no . . .
C6a N3a C5 N1b -121.9(5) no . . .
C6a N3a C5 C4a -80.5(6) no . . .
C6a N3a C5 C9b -1.6(4) no . . .
C5 N3a C9b N4b 163.5(8) no . . .
C5 N3a C9b C5 -0.00(19) no . . .
C5 N3a C9b C6a -177(3) no . . .
C9b N3a C5 N1b -120.3(13) no . . .
C9b N3a C5 C4a -78.9(13) no . . .
C9b N3a C5 C9b -0.0(13) no . . .
C5 N3a C15a N4b 165.1(9) no . . .
C5 N3a C15a C16a -81.3(7) no . . .
C5 N3a C15a C18b 164.3(6) no . . .
C15a N3a C5 N1b 120.3(5) no . . .
C15a N3a C5 C4a 161.7(5) no . . .
C15a N3a C5 C9b -119.4(7) no . . .
C5 N3a C18b N4b 153.1(13) no . . .
C5 N3a C18b C15a -27.7(19) no . . .
C18b N3a C5 N1b 139.0(14) no . . .
C18b N3a C5 C4a -179.5(13) no . . .
C18b N3a C5 C9b -100.6(15) no . . .
C6a N3a C9b N4b -19.3(17) no . . .
C6a N3a C9b C5 177(3) no . . .
C6a N3a C9b C6a 0.0(6) no . . .
C9b N3a C6a N4b 154(3) no . . .
C9b N3a C6a C7a 174(3) no . . .
C9b N3a C6a C8b 150(3) no . . .
C9b N3a C6a C9b -0(3) no . . .
C6a N3a C15a N4b 47.5(5) no . . .
C6a N3a C15a C16a 161.1(6) no . . .
C6a N3a C15a C18b 46.7(7) no . . .
C15a N3a C6a N4b -86.3(7) no . . .
C15a N3a C6a C7a -65.7(8) no . . .
C15a N3a C6a C8b -89.8(7) no . . .
C15a N3a C6a C9b 120.0(8) no . . .
C6a N3a C18b N4b 45.3(6) no . . .
C6a N3a C18b C15a -135.5(10) no . . .
C18b N3a C6a N4b -57.1(8) no . . .
C18b N3a C6a C7a -36.5(8) no . . .
C18b N3a C6a C8b -60.6(8) no . . .
C18b N3a C6a C9b 149.2(10) no . . .
C9b N3a C15a N4b 80.2(16) no . . .
C9b N3a C15a C16a -166.2(16) no . . .
C9b N3a C15a C18b 79.5(17) no . . .
C15a N3a C9b N4b -93.8(10) no . . .
C15a N3a C9b C5 102.7(11) no . . .
C15a N3a C9b C6a -74(2) no . . .
C9b N3a C18b N4b 61.9(12) no . . .
C9b N3a C18b C15a -118.9(14) no . . .
C18b N3a C9b N4b -51.1(9) no . . .
C18b N3a C9b C5 145.3(8) no . . .
C18b N3a C9b C6a -32(3) no . . .
C15a N3a C18b N4b -179.2(14) no . . .
C15a N3a C18b C15a 0.0(5) no . . .
C18b N3a C15a N4b 0.7(12) no . . .
C18b N3a C15a C16a 114.3(13) no . . .
C18b N3a C15a C18b 0.0(11) no . . .
Ni1 N3b N4a Ni1 0.000(14) no . . .
Ni1 N3b N4a C6b 137.0(5) no . . .
Ni1 N3b N4a C7b 165.2(14) no . . .
Ni1 N3b N4a C8a 115(3) no . . .
Ni1 N3b N4a C9a 117.8(9) no . . .
Ni1 N3b N4a C15b -115.6(8) no . . .
Ni1 N3b N4a C18a -119.4(3) no . . .
Ni1 N3b C6b N4a -43.7(10) no . . .
Ni1 N3b C6b C7b -59.9(15) no . . .
Ni1 N3b C6b C8a -35.8(14) no . . .
Ni1 N3b C6b C9a 104.0(14) no . . .
Ni1 N3b C6b C18a -101.5(9) no . . .
Ni1 N3b C9a N4a -67.4(10) no . . .
Ni1 N3b C9a C6b -91.8(10) no . . .
Ni1 N3b C9a C10 96.7(10) no . . .
Ni1 N3b C10 N1a 8.8(7) no . . .
Ni1 N3b C10 C4b -33.5(9) no . . .
Ni1 N3b C10 C9a -110.4(11) no . . .
Ni1 N3b C15b N4a 75.1(11) no . . .
Ni1 N3b C15b C16b -42.5(17) no . . .
Ni1 N3b C15b C18a 80.0(12) no . . .
Ni1 N3b C18a N4a 58.9(7) no . . .
Ni1 N3b C18a C6b 108.1(11) no . . .
Ni1 N3b C18a C15b -115.4(8) no . . .
N4a N3b C6b N4a 0.0(4) no . . .
N4a N3b C6b C7b -16.2(12) no . . .
N4a N3b C6b C8a 7.9(10) no . . .
N4a N3b C6b C9a 148(2) no . . .
N4a N3b C6b C18a -57.7(8) no . . .
C6b N3b N4a Ni1 -137.0(11) no . . .
C6b N3b N4a C6b 0.0(10) no . . .
C6b N3b N4a C7b 28.2(18) no . . .
C6b N3b N4a C8a -22(3) no . . .
C6b N3b N4a C9a -19.2(12) no . . .
C6b N3b N4a C15b 107.3(13) no . . .
C6b N3b N4a C18a 103.6(11) no . . .
N4a N3b C9a N4a 0.0(4) no . . .
N4a N3b C9a C6b -24.3(10) no . . .
N4a N3b C9a C10 164.1(13) no . . .
C9a N3b N4a Ni1 -117.8(10) no . . .
C9a N3b N4a C6b 19.2(8) no . . .
C9a N3b N4a C7b 47(2) no . . .
C9a N3b N4a C8a -3(3) no . . .
C9a N3b N4a C9a -0.0(4) no . . .
C9a N3b N4a C15b 126.5(14) no . . .
C9a N3b N4a C18a 122.7(9) no . . .
N4a N3b C10 N1a 89(3) no . . .
N4a N3b C10 C4b 47(3) no . . .
N4a N3b C10 C9a -30(2) no . . .
C10 N3b N4a Ni1 -90(3) no . . .
C10 N3b N4a C6b 47(3) no . . .
C10 N3b N4a C7b 75(4) no . . .
C10 N3b N4a C8a 25(5) no . . .
C10 N3b N4a C9a 28.0(19) no . . .
C10 N3b N4a C15b 155(3) no . . .
C10 N3b N4a C18a 151(3) no . . .
N4a N3b C15b N4a 0.0(3) no . . .
N4a N3b C15b C16b -117.6(13) no . . .
N4a N3b C15b C18a 5.0(11) no . . .
C15b N3b N4a Ni1 115.6(10) no . . .
C15b N3b N4a C6b -107.3(10) no . . .
C15b N3b N4a C7b -79.1(17) no . . .
C15b N3b N4a C8a -129(3) no . . .
C15b N3b N4a C9a -126.5(14) no . . .
C15b N3b N4a C15b 0.0(6) no . . .
C15b N3b N4a C18a -3.8(9) no . . .
N4a N3b C18a N4a 0.0(4) no . . .
N4a N3b C18a C6b 49.2(6) no . . .
N4a N3b C18a C15b -174.3(10) no . . .
C18a N3b N4a Ni1 119.4(4) no . . .
C18a N3b N4a C6b -103.6(5) no . . .
C18a N3b N4a C7b -75.3(16) no . . .
C18a N3b N4a C8a -125(3) no . . .
C18a N3b N4a C9a -122.7(9) no . . .
C18a N3b N4a C15b 3.8(7) no . . .
C18a N3b N4a C18a 0.0(3) no . . .
C6b N3b C9a N4a 24.3(16) no . . .
C6b N3b C9a C6b -0.0(13) no . . .
C6b N3b C9a C10 -171.5(15) no . . .
C9a N3b C6b N4a -148(2) no . . .
C9a N3b C6b C7b -164(3) no . . .
C9a N3b C6b C8a -140(2) no . . .
C9a N3b C6b C9a 0.0(7) no . . .
C9a N3b C6b C18a 154.6(17) no . . .
C6b N3b C10 N1a 124.5(12) no . . .
C6b N3b C10 C4b 82.3(13) no . . .
C6b N3b C10 C9a 5.3(9) no . . .
C10 N3b C6b N4a -155.8(16) no . . .
C10 N3b C6b C7b -172.0(11) no . . .
C10 N3b C6b C8a -147.9(11) no . . .
C10 N3b C6b C9a -8.1(13) no . . .
C10 N3b C6b C18a 146.4(14) no . . .
C6b N3b C15b N4a -50.9(12) no . . .
C6b N3b C15b C16b -168.5(13) no . . .
C6b N3b C15b C18a -45.9(14) no . . .
C15b N3b C6b N4a 86.3(14) no . . .
C15b N3b C6b C7b 70.1(18) no . . .
C15b N3b C6b C8a 94.2(15) no . . .
C15b N3b C6b C9a -126.0(17) no . . .
C15b N3b C6b C18a 28.6(10) no . . .
C6b N3b C18a N4a -49.2(10) no . . .
C6b N3b C18a C6b -0.0(8) no . . .
C6b N3b C18a C15b 136.5(12) no . . .
C18a N3b C6b N4a 57.7(8) no . . .
C18a N3b C6b C7b 41.5(13) no . . .
C18a N3b C6b C8a 65.6(11) no . . .
C18a N3b C6b C9a -154.6(15) no . . .
C18a N3b C6b C18a -0.0(3) no . . .
C9a N3b C10 N1a 119.2(9) no . . .
C9a N3b C10 C4b 76.9(9) no . . .
C9a N3b C10 C9a -0.0(5) no . . .
C10 N3b C9a N4a -164.1(12) no . . .
C10 N3b C9a C6b 171.5(9) no . . .
C10 N3b C9a C10 0.0(3) no . . .
C9a N3b C15b N4a -89.1(19) no . . .
C9a N3b C15b C16b 153.3(15) no . . .
C9a N3b C15b C18a -84.2(19) no . . .
C15b N3b C9a N4a 97.2(19) no . . .
C15b N3b C9a C6b 72.9(19) no . . .
C15b N3b C9a C10 -98.7(19) no . . .
C9a N3b C18a N4a -65.9(13) no . . .
C9a N3b C18a C6b -16.6(9) no . . .
C9a N3b C18a C15b 119.8(15) no . . .
C18a N3b C9a N4a 51.8(9) no . . .
C18a N3b C9a C6b 27.5(13) no . . .
C18a N3b C9a C10 -144.1(15) no . . .
C10 N3b C15b N4a -165.7(16) no . . .
C10 N3b C15b C16b 76.7(14) no . . .
C10 N3b C15b C18a -160.8(10) no . . .
C15b N3b C10 N1a -117.9(10) no . . .
C15b N3b C10 C4b -160.1(9) no . . .
C15b N3b C10 C9a 122.9(14) no . . .
C10 N3b C18a N4a -151(3) no . . .
C10 N3b C18a C6b -101.9(19) no . . .
C10 N3b C18a C15b 34.6(17) no . . .
C18a N3b C10 N1a -141.2(18) no . . .
C18a N3b C10 C4b 176.6(16) no . . .
C18a N3b C10 C9a 99.6(19) no . . .
C15b N3b C18a N4a 174.3(13) no . . .
C15b N3b C18a C6b -136.5(13) no . . .
C15b N3b C18a C15b -0.0(9) no . . .
C18a N3b C15b N4a -5.0(11) no . . .
C18a N3b C15b C16b -122.5(16) no . . .
C18a N3b C15b C18a -0.0(4) no . . .
Ni1 N4a C6b N3b 65.4(11) no . . .
Ni1 N4a C6b C7b -130.4(10) no . . .
Ni1 N4a C6b C8a -106.0(11) no . . .
Ni1 N4a C6b C9a 40(2) no . . .
Ni1 N4a C6b C18a 145.5(14) no . . .
Ni1 N4a C7b C6b 129.7(8) no . . .
Ni1 N4a C7b C7a -28.5(14) no . . .
Ni1 N4a C7b C8a 27(2) no . . .
Ni1 N4a C7b C8b -11.3(14) no . . .
Ni1 N4a C8a C6b 130.9(5) no . . .
Ni1 N4a C8a C7a -64.2(7) no . . .
Ni1 N4a C8a C7b -159.2(8) no . . .
Ni1 N4a C8a C8b -45.1(8) no . . .
Ni1 N4a C9a N3b 62.1(4) no . . .
Ni1 N4a C9a C6b -151.2(6) no . . .
Ni1 N4a C9a C10 46.7(6) no . . .
Ni1 N4a C15b N3b -63.2(5) no . . .
Ni1 N4a C15b C16b 17.0(12) no . . .
Ni1 N4a C15b C18a 123.5(7) no . . .
Ni1 N4a C18a N3b -71.7(4) no . . .
Ni1 N4a C18a C6b -152.4(7) no . . .
Ni1 N4a C18a C15b -66.7(6) no . . .
N3b N4a C6b N3b 0.0(9) no . . .
N3b N4a C6b C7b 164.3(11) no . . .
N3b N4a C6b C8a -171.4(11) no . . .
N3b N4a C6b C9a -25.4(15) no . . .
N3b N4a C6b C18a 80.1(11) no . . .
N3b N4a C7b C6b -30(2) no . . .
N3b N4a C7b C7a 171.6(18) no . . .
N3b N4a C7b C8a -133(3) no . . .
N3b N4a C7b C8b -171.3(18) no . . .
N3b N4a C8a C6b 22(3) no . . .
N3b N4a C8a C7a -173(3) no . . .
N3b N4a C8a C7b 92(3) no . . .
N3b N4a C8a C8b -154(3) no . . .
N3b N4a C9a N3b -0.0(12) no . . .
N3b N4a C9a C6b 146.7(14) no . . .
N3b N4a C9a C10 -15.4(12) no . . .
N3b N4a C15b N3b 0.0(10) no . . .
N3b N4a C15b C16b 80.2(16) no . . .
N3b N4a C15b C18a -173.3(15) no . . .
N3b N4a C18a N3b 0.0(8) no . . .
N3b N4a C18a C6b -80.7(9) no . . .
N3b N4a C18a C15b 5.0(9) no . . .
C6b N4a C7b C6b -0.0(10) no . . .
C6b N4a C7b C7a -158.2(15) no . . .
C6b N4a C7b C8a -102.6(19) no . . .
C6b N4a C7b C8b -141.1(14) no . . .
C7b N4a C6b N3b -164.3(11) no . . .
C7b N4a C6b C7b -0.0(9) no . . .
C7b N4a C6b C8a 24.3(9) no . . .
C7b N4a C6b C9a 170.4(19) no . . .
C7b N4a C6b C18a -84.2(10) no . . .
C6b N4a C8a C6b -0.0(10) no . . .
C6b N4a C8a C7a 164.8(12) no . . .
C6b N4a C8a C7b 69.8(13) no . . .
C6b N4a C8a C8b -176.0(13) no . . .
C8a N4a C6b N3b 171.4(7) no . . .
C8a N4a C6b C7b -24.3(5) no . . .
C8a N4a C6b C8a 0.0(4) no . . .
C8a N4a C6b C9a 146.0(16) no . . .
C8a N4a C6b C18a -108.5(6) no . . .
C6b N4a C9a N3b -146.7(18) no . . .
C6b N4a C9a C6b 0.0(16) no . . .
C6b N4a C9a C10 -162.1(19) no . . .
C9a N4a C6b N3b 25.4(14) no . . .
C9a N4a C6b C7b -170.4(18) no . . .
C9a N4a C6b C8a -146.0(16) no . . .
C9a N4a C6b C9a 0.0(6) no . . .
C9a N4a C6b C18a 105.5(14) no . . .
C6b N4a C15b N3b 72.9(12) no . . .
C6b N4a C15b C16b 153.1(15) no . . .
C6b N4a C15b C18a -100.5(12) no . . .
C15b N4a C6b N3b -45.5(6) no . . .
C15b N4a C6b C7b 118.8(7) no . . .
C15b N4a C6b C8a 143.1(6) no . . .
C15b N4a C6b C9a -70.9(15) no . . .
C15b N4a C6b C18a 34.6(6) no . . .
C6b N4a C18a N3b 80.7(11) no . . .
C6b N4a C18a C6b 0.0(10) no . . .
C6b N4a C18a C15b 85.7(12) no . . .
C18a N4a C6b N3b -80.1(6) no . . .
C18a N4a C6b C7b 84.2(7) no . . .
C18a N4a C6b C8a 108.5(6) no . . .
C18a N4a C6b C9a -105.5(13) no . . .
C18a N4a C6b C18a 0.0(4) no . . .
C7b N4a C8a C6b -69.8(19) no . . .
C7b N4a C8a C7a 95.0(19) no . . .
C7b N4a C8a C7b 0.0(17) no . . .
C7b N4a C8a C8b 114(2) no . . .
C8a N4a C7b C6b 102.6(18) no . . .
C8a N4a C7b C7a -55.6(17) no . . .
C8a N4a C7b C8a 0.0(9) no . . .
C8a N4a C7b C8b -38.4(15) no . . .
C7b N4a C9a N3b -156.0(10) no . . .
C7b N4a C9a C6b -9.3(10) no . . .
C7b N4a C9a C10 -171.4(10) no . . .
C9a N4a C7b C6b 5.9(7) no . . .
C9a N4a C7b C7a -152.3(8) no . . .
C9a N4a C7b C8a -96.7(16) no . . .
C9a N4a C7b C8b -135.2(8) no . . .
C7b N4a C15b N3b 142.9(10) no . . .
C7b N4a C15b C16b -136.9(13) no . . .
C7b N4a C15b C18a -30.5(12) no . . .
C15b N4a C7b C6b -86.9(8) no . . .
C15b N4a C7b C7a 114.9(10) no . . .
C15b N4a C7b C8a 170.5(13) no . . .
C15b N4a C7b C8b 132.0(9) no . . .
C7b N4a C18a N3b 148.8(9) no . . .
C7b N4a C18a C6b 68.1(9) no . . .
C7b N4a C18a C15b 153.8(9) no . . .
C18a N4a C7b C6b -103.5(6) no . . .
C18a N4a C7b C7a 98.2(9) no . . .
C18a N4a C7b C8a 153.8(16) no . . .
C18a N4a C7b C8b 115.4(8) no . . .
C8a N4a C9a N3b 179.0(7) no . . .
C8a N4a C9a C6b -34.4(7) no . . .
C8a N4a C9a C10 163.5(6) no . . .
C9a N4a C8a C6b 20.2(4) no . . .
C9a N4a C8a C7a -175.0(6) no . . .
C9a N4a C8a C7b 90.0(9) no . . .
C9a N4a C8a C8b -155.8(7) no . . .
C8a N4a C15b N3b 149.4(11) no . . .
C8a N4a C15b C16b -130.4(12) no . . .
C8a N4a C15b C18a -24.0(14) no . . .
C15b N4a C8a C6b -83.8(11) no . . .
C15b N4a C8a C7a 81.0(13) no . . .
C15b N4a C8a C7b -13.9(16) no . . .
C15b N4a C8a C8b 100.2(13) no . . .
C8a N4a C18a N3b 160.0(8) no . . .
C8a N4a C18a C6b 79.2(6) no . . .
C8a N4a C18a C15b 165.0(6) no . . .
C18a N4a C8a C6b -98.0(6) no . . .
C18a N4a C8a C7a 66.9(9) no . . .
C18a N4a C8a C7b -28.1(11) no . . .
C18a N4a C8a C8b 86.0(9) no . . .
C9a N4a C15b N3b 38.7(5) no . . .
C9a N4a C15b C16b 118.9(12) no . . .
C9a N4a C15b C18a -134.7(8) no . . .
C15b N4a C9a N3b -36.7(6) no . . .
C15b N4a C9a C6b 110.0(8) no . . .
C15b N4a C9a C10 -52.1(7) no . . .
C9a N4a C18a N3b 43.6(4) no . . .
C9a N4a C18a C6b -37.2(4) no . . .
C9a N4a C18a C15b 48.6(7) no . . .
C18a N4a C9a N3b -61.8(5) no . . .
C18a N4a C9a C6b 84.9(7) no . . .
C18a N4a C9a C10 -77.2(7) no . . .
C15b N4a C18a N3b -5.0(9) no . . .
C15b N4a C18a C6b -85.7(10) no . . .
C15b N4a C18a C15b 0.0(8) no . . .
C18a N4a C15b N3b 173.3(12) no . . .
C18a N4a C15b C16b -106.5(15) no . . .
C18a N4a C15b C18a 0.0(5) no . . .
Ni1 N4b C6a N3a -75.0(12) no . . .
Ni1 N4b C6a C7a 124.3(12) no . . .
Ni1 N4b C6a C8b 101.4(12) no . . .
Ni1 N4b C6a C9b -56.0(14) no . . .
Ni1 N4b C7a C6a -129.1(12) no . . .
Ni1 N4b C7a C7b 17.1(13) no . . .
Ni1 N4b C7a C8a -0.4(12) no . . .
Ni1 N4b C7a C8b -30.1(18) no . . .
Ni1 N4b C8b C6a -132.1(10) no . . .
Ni1 N4b C8b C7a 156.1(18) no . . .
Ni1 N4b C8b C7b 50.1(15) no . . .
Ni1 N4b C8b C8a 24.6(17) no . . .
Ni1 N4b C9b N3a -61.0(10) no . . .
Ni1 N4b C9b C5 -46.1(14) no . . .
Ni1 N4b C9b C6a 142.3(13) no . . .
Ni1 N4b C15a N3a 63.2(6) no . . .
Ni1 N4b C15a C16a -18.0(9) no . . .
Ni1 N4b C15a C18b -117.7(9) no . . .
Ni1 N4b C18b N3a 74.7(8) no . . .
Ni1 N4b C18b C15a 73.9(15) no . . .
N3a N4b C6a N3a 0.0(3) no . . .
N3a N4b C6a C7a -160.7(9) no . . .
N3a N4b C6a C8b 176.5(9) no . . .
N3a N4b C6a C9b 19.1(9) no . . .
N3a N4b C7a C6a 40(2) no . . .
N3a N4b C7a C7b -174(2) no . . .
N3a N4b C7a C8a 168(2) no . . .
N3a N4b C7a C8b 139(3) no . . .
N3a N4b C8b C6a -10(4) no . . .
N3a N4b C8b C7a -82(4) no . . .
N3a N4b C8b C7b 172(3) no . . .
N3a N4b C8b C8a 146(3) no . . .
N3a N4b C9b N3a 0.0(4) no . . .
N3a N4b C9b C5 14.9(8) no . . .
N3a N4b C9b C6a -157(2) no . . .
N3a N4b C15a N3a 0.0(6) no . . .
N3a N4b C15a C16a -81.2(11) no . . .
N3a N4b C15a C18b 179.0(13) no . . .
N3a N4b C18b N3a 0.0(4) no . . .
N3a N4b C18b C15a -0.7(14) no . . .
C6a N4b C7a C6a -0.0(5) no . . .
C6a N4b C7a C7b 146.2(9) no . . .
C6a N4b C7a C8a 128.7(9) no . . .
C6a N4b C7a C8b 99.0(14) no . . .
C7a N4b C6a N3a 160.7(9) no . . .
C7a N4b C6a C7a 0.0(4) no . . .
C7a N4b C6a C8b -22.8(4) no . . .
C7a N4b C6a C9b 179.8(9) no . . .
C6a N4b C8b C6a -0.0(5) no . . .
C6a N4b C8b C7a -72(2) no . . .
C6a N4b C8b C7b -177.8(15) no . . .
C6a N4b C8b C8a 156.7(16) no . . .
C8b N4b C6a N3a -176.5(11) no . . .
C8b N4b C6a C7a 22.8(7) no . . .
C8b N4b C6a C8b 0.0(7) no . . .
C8b N4b C6a C9b -157.4(10) no . . .
C6a N4b C9b N3a 157(3) no . . .
C6a N4b C9b C5 172(3) no . . .
C6a N4b C9b C6a 0.0(7) no . . .
C9b N4b C6a N3a -19.1(17) no . . .
C9b N4b C6a C7a -179.8(17) no . . .
C9b N4b C6a C8b 157.4(17) no . . .
C9b N4b C6a C9b 0.0(15) no . . .
C6a N4b C15a N3a -79.9(11) no . . .
C6a N4b C15a C16a -161.1(8) no . . .
C6a N4b C15a C18b 99.2(10) no . . .
C15a N4b C6a N3a 47.6(5) no . . .
C15a N4b C6a C7a -113.1(7) no . . .
C15a N4b C6a C8b -135.9(7) no . . .
C15a N4b C6a C9b 66.6(8) no . . .
C6a N4b C18b N3a -89.6(13) no . . .
C6a N4b C18b C15a -90.3(14) no . . .
C18b N4b C6a N3a 84.4(11) no . . .
C18b N4b C6a C7a -76.3(10) no . . .
C18b N4b C6a C8b -99.1(10) no . . .
C18b N4b C6a C9b 103.5(11) no . . .
C7a N4b C8b C6a 72(3) no . . .
C7a N4b C8b C7a -0.0(14) no . . .
C7a N4b C8b C7b -106(3) no . . .
C7a N4b C8b C8a -132(4) no . . .
C8b N4b C7a C6a -99(3) no . . .
C8b N4b C7a C7b 47(3) no . . .
C8b N4b C7a C8a 30(3) no . . .
C8b N4b C7a C8b -0(2) no . . .
C7a N4b C9b N3a 156.5(12) no . . .
C7a N4b C9b C5 171.5(11) no . . .
C7a N4b C9b C6a -0.2(15) no . . .
C9b N4b C7a C6a 0.1(10) no . . .
C9b N4b C7a C7b 146.4(12) no . . .
C9b N4b C7a C8a 128.8(12) no . . .
C9b N4b C7a C8b 99.1(17) no . . .
C7a N4b C15a N3a -146.7(16) no . . .
C7a N4b C15a C16a 132.1(10) no . . .
C7a N4b C15a C18b 32.3(9) no . . .
C15a N4b C7a C6a 92.0(10) no . . .
C15a N4b C7a C7b -121.7(9) no . . .
C15a N4b C7a C8a -139.3(9) no . . .
C15a N4b C7a C8b -169.0(14) no . . .
C7a N4b C18b N3a -150.5(13) no . . .
C7a N4b C18b C15a -151.3(13) no . . .
C18b N4b C7a C6a 110.3(12) no . . .
C18b N4b C7a C7b -103.5(11) no . . .
C18b N4b C7a C8a -121.1(11) no . . .
C18b N4b C7a C8b -150.7(17) no . . .
C8b N4b C9b N3a 178.4(13) no . . .
C8b N4b C9b C5 -166.6(12) no . . .
C8b N4b C9b C6a 21.7(17) no . . .
C9b N4b C8b C6a -14.0(13) no . . .
C9b N4b C8b C7a -86(3) no . . .
C9b N4b C8b C7b 168.2(16) no . . .
C9b N4b C8b C8a 142.7(17) no . . .
C8b N4b C15a N3a -153(3) no . . .
C8b N4b C15a C16a 126.1(17) no . . .
C8b N4b C15a C18b 26.4(16) no . . .
C15a N4b C8b C6a 86.4(16) no . . .
C15a N4b C8b C7a 15(3) no . . .
C15a N4b C8b C7b -91.4(19) no . . .
C15a N4b C8b C8a -117.0(17) no . . .
C8b N4b C18b N3a -161.2(17) no . . .
C8b N4b C18b C15a -161.9(14) no . . .
C18b N4b C8b C6a 101.9(13) no . . .
C18b N4b C8b C7a 30(3) no . . .
C18b N4b C8b C7b -75.9(17) no . . .
C18b N4b C8b C8a -101.5(16) no . . .
C9b N4b C15a N3a -45.6(14) no . . .
C9b N4b C15a C16a -126.8(15) no . . .
C9b N4b C15a C18b 133.5(16) no . . .
C15a N4b C9b N3a 40.4(8) no . . .
C15a N4b C9b C5 55.4(12) no . . .
C15a N4b C9b C6a -116.3(14) no . . .
C9b N4b C18b N3a -50.0(14) no . . .
C9b N4b C18b C15a -50.8(19) no . . .
C18b N4b C9b N3a 67.4(15) no . . .
C18b N4b C9b C5 82.3(18) no . . .
C18b N4b C9b C6a -89.4(15) no . . .
C15a N4b C18b N3a 0.7(14) no . . .
C15a N4b C18b C15a 0.0(4) no . . .
C18b N4b C15a N3a -179.0(18) no . . .
C18b N4b C15a C16a 99.8(16) no . . .
C18b N4b C15a C18b 0.0(14) no . . .
N1a C1a C2a N2b -15.6(5) no . . .
N1a C1a C2a C2b -61.0(14) no . . .
N1a C1a C2a C3a -70.5(10) no . . .
N1a C1a C2a C3b -80.5(13) no . . .
N1a C1a C3b N2b 0.2(7) no . . .
N1a C1a C3b C2a 107.8(17) no . . .
N1a C1a C3b C3a -46(4) no . . .
N1a C1a C4b N1a 0.0(4) no . . .
N1a C1a C4b N2b 21.7(13) no . . .
N1a C1a C4b C10 -14(4) no . . .
N2b C1a C2a N2b 0.0(9) no . . .
N2b C1a C2a C2b -45.4(14) no . . .
N2b C1a C2a C3a -54.9(11) no . . .
N2b C1a C2a C3b -64.9(14) no . . .
N2b C1a C3b N2b -0.0(8) no . . .
N2b C1a C3b C2a 107.6(19) no . . .
N2b C1a C3b C3a -47(3) no . . .
N2b C1a C4b N1a -21.7(15) no . . .
N2b C1a C4b N2b 0.0(8) no . . .
N2b C1a C4b C10 -35(5) no . . .
C2a C1a C3b N2b -108(2) no . . .
C2a C1a C3b C2a 0.0(12) no . . .
C2a C1a C3b C3a -154(5) no . . .
C3b C1a C2a N2b 65(2) no . . .
C3b C1a C2a C2b 19.6(18) no . . .
C3b C1a C2a C3a 10.0(18) no . . .
C3b C1a C2a C3b 0.0(17) no . . .
C3b C1a C4b N1a -67(3) no . . .
C3b C1a C4b N2b -45(3) no . . .
C3b C1a C4b C10 -81(6) no . . .
C4b C1a C3b N2b 51(3) no . . .
C4b C1a C3b C2a 159(3) no . . .
C4b C1a C3b C3a 5(5) no . . .
N1b C1b C2b N2a 15.0(10) no . . .
N1b C1b C2b C2a 51(3) no . . .
N1b C1b C2b C3a 79(3) no . . .
N1b C1b C2b C3b 62.6(19) no . . .
N1b C1b C3a N2a -4.6(7) no . . .
N1b C1b C3a C2a -27(3) no . . .
N1b C1b C3a C2b -109.8(14) no . . .
N1b C1b C3a C3b 9(3) no . . .
N1b C1b C4a N1b 0.0(7) no . . .
N1b C1b C4a N2a -20.5(12) no . . .
N1b C1b C4a C5 12(4) no . . .
N2a C1b C2b N2a 0.0(3) no . . .
N2a C1b C2b C2a 35.8(17) no . . .
N2a C1b C2b C3a 64.4(19) no . . .
N2a C1b C2b C3b 47.6(15) no . . .
N2a C1b C3a N2a -0.0(3) no . . .
N2a C1b C3a C2a -22(3) no . . .
N2a C1b C3a C2b -105.2(11) no . . .
N2a C1b C3a C3b 13(3) no . . .
N2a C1b C4a N1b 20.5(10) no . . .
N2a C1b C4a N2a -0.0(3) no . . .
N2a C1b C4a C5 32(4) no . . .
C2b C1b C3a N2a 105(3) no . . .
C2b C1b C3a C2a 83(3) no . . .
C2b C1b C3a C2b -0(2) no . . .
C2b C1b C3a C3b 118(4) no . . .
C3a C1b C2b N2a -64(2) no . . .
C3a C1b C2b C2a -28.6(14) no . . .
C3a C1b C2b C3a -0.0(8) no . . .
C3a C1b C2b C3b -16.8(11) no . . .
C3a C1b C4a N1b 69(3) no . . .
C3a C1b C4a N2a 48(3) no . . .
C3a C1b C4a C5 81(4) no . . .
C4a C1b C3a N2a -58(3) no . . .
C4a C1b C3a C2a -80(4) no . . .
C4a C1b C3a C2b -163(3) no . . .
C4a C1b C3a C3b -45(5) no . . .
N2b C2a C2b N2a 4.0(12) no . . .
N2b C2a C2b C1b -18(2) no . . .
N2b C2a C2b C3a -51.6(18) no . . .
N2b C2a C3a N2a 35.8(9) no . . .
N2b C2a C3a C1b 52.0(18) no . . .
N2b C2a C3a C2b 130.0(9) no . . .
N2b C2a C3b N2b 0.0(5) no . . .
N2b C2a C3b C1a -38.1(8) no . . .
N2b C2a C3b C2b 123(2) no . . .
N2b C2a C3b C3a 120(5) no . . .
C1a C2a C2b N2a 32.4(18) no . . .
C1a C2a C2b C1b 10(3) no . . .
C1a C2a C2b C3a -23(3) no . . .
C1a C2a C3a N2a 68.2(10) no . . .
C1a C2a C3a C1b 84.4(18) no . . .
C1a C2a C3a C2b 162.3(9) no . . .
C1a C2a C3b N2b 38.1(7) no . . .
C1a C2a C3b C1a 0.0(3) no . . .
C1a C2a C3b C2b 161.6(17) no . . .
C1a C2a C3b C3a 159(4) no . . .
C2b C2a C3a N2a -94(2) no . . .
C2b C2a C3a C1b -78(3) no . . .
C2b C2a C3a C2b 0.0(18) no . . .
C3a C2a C2b N2a 55.5(16) no . . .
C3a C2a C2b C1b 33.4(14) no . . .
C3a C2a C2b C3a 0.0(8) no . . .
C2b C2a C3b N2b -123(3) no . . .
C2b C2a C3b C1a -161.6(19) no . . .
C2b C2a C3b C2b 0.0(9) no . . .
C2b C2a C3b C3a -3(3) no . . .
C3b C2a C2b N2a 59(3) no . . .
C3b C2a C2b C1b 37(3) no . . .
C3b C2a C2b C3a 3(3) no . . .
C3a C2a C3b N2b -120(5) no . . .
C3a C2a C3b C1a -159(4) no . . .
C3a C2a C3b C2b 3(3) no . . .
C3a C2a C3b C3a -0.0(7) no . . .
C3b C2a C3a N2a 92(5) no . . .
C3b C2a C3a C1b 108(5) no . . .
C3b C2a C3a C2b -174(5) no . . .
N2a C2b C3a N2a 0.0(3) no . . .
N2a C2b C3a C1b 39.7(6) no . . .
N2a C2b C3a C2a -115.3(8) no . . .
N2a C2b C3a C3b -116.9(14) no . . .
N2a C2b C3b N2b -22(2) no . . .
N2a C2b C3b C2a -122(3) no . . .
N2a C2b C3b C3a 54.0(17) no . . .
C1b C2b C3a N2a -39.7(8) no . . .
C1b C2b C3a C1b 0.0(6) no . . .
C1b C2b C3a C2a -155.0(9) no . . .
C1b C2b C3a C3b -156.6(12) no . . .
C1b C2b C3b N2b -51(3) no . . .
C1b C2b C3b C2a -150(3) no . . .
C1b C2b C3b C3a 25.7(16) no . . .
C2a C2b C3a N2a 115.3(9) no . . .
C2a C2b C3a C1b 155.0(8) no . . .
C2a C2b C3a C2a 0.0(5) no . . .
C2a C2b C3a C3b -1.6(8) no . . .
C3a C2b C3b N2b -76(3) no . . .
C3a C2b C3b C2a -176(4) no . . .
C3a C2b C3b C3a 0.0(11) no . . .
C3b C2b C3a N2a 116.9(18) no . . .
C3b C2b C3a C1b 156.6(16) no . . .
C3b C2b C3a C2a 1.6(14) no . . .
C3b C2b C3a C3b 0.0(12) no . . .
N2a C3a C3b N2b 16(2) no . . .
N2a C3a C3b C1a 46(4) no . . .
N2a C3a C3b C2a -95(5) no . . .
N2a C3a C3b C2b -101.4(14) no . . .
C1b C3a C3b N2b 6(5) no . . .
C1b C3a C3b C1a 37(6) no . . .
C1b C3a C3b C2a -105(5) no . . .
C1b C3a C3b C2b -111(4) no . . .
C2b C3a C3b N2b 117(3) no . . .
C2b C3a C3b C1a 148(4) no . . .
C2b C3a C3b C2a 6(6) no . . .
C2b C3a C3b C2b 0.0(19) no . . .
N1b C4a C5 N1b -0.0(8) no . . .
N1b C4a C5 N3a -69.5(9) no . . .
N1b C4a C5 C9b -111.9(9) no . . .
N2a C4a C5 N1b 12.2(3) no . . .
N2a C4a C5 N3a -57.3(7) no . . .
N2a C4a C5 C9b -99.7(6) no . . .
C1b C4a C5 N1b -13(4) no . . .
C1b C4a C5 N3a -82(4) no . . .
C1b C4a C5 C9b -125(4) no . . .
N1a C4b C10 N1a 0.0(4) no . . .
N1a C4b C10 N3b 68.8(11) no . . .
N1a C4b C10 C9a 113.8(9) no . . .
N2b C4b C10 N1a -12.2(8) no . . .
N2b C4b C10 N3b 56.6(16) no . . .
N2b C4b C10 C9a 101.5(14) no . . .
C1a C4b C10 N1a 15(4) no . . .
C1a C4b C10 N3b 84(5) no . . .
C1a C4b C10 C9a 129(5) no . . .
N1b C5 C9b N3a 67.3(13) no . . .
N1b C5 C9b N4b 54.6(17) no . . .
N3a C5 C9b N3a -0.0(4) no . . .
N3a C5 C9b N4b -12.7(6) no . . .
C4a C5 C9b N3a 111.8(10) no . . .
C4a C5 C9b N4b 99.1(14) no . . .
N3a C6a C7a N4b -14.2(4) no . . .
N3a C6a C7a C7b -62.2(12) no . . .
N3a C6a C7a C8a -71.5(9) no . . .
N3a C6a C7a C8b -84.6(12) no . . .
N3a C6a C8b N4b 2.5(6) no . . .
N3a C6a C8b C7a 104.9(17) no . . .
N3a C6a C8b C8a -41(3) no . . .
N3a C6a C9b N3a -0.0(3) no . . .
N3a C6a C9b N4b 17.3(16) no . . .
N4b C6a C7a N4b -0.0(6) no . . .
N4b C6a C7a C7b -48.0(12) no . . .
N4b C6a C7a C8a -57.3(10) no . . .
N4b C6a C7a C8b -70.4(13) no . . .
N4b C6a C8b N4b 0.0(6) no . . .
N4b C6a C8b C7a 102.4(18) no . . .
N4b C6a C8b C8a -44(3) no . . .
N4b C6a C9b N3a -17.3(16) no . . .
N4b C6a C9b N4b 0.0(6) no . . .
C7a C6a C8b N4b -102(2) no . . .
C7a C6a C8b C7a 0.0(12) no . . .
C7a C6a C8b C8a -146(4) no . . .
C8b C6a C7a N4b 70(2) no . . .
C8b C6a C7a C7b 22.4(18) no . . .
C8b C6a C7a C8a 13.1(18) no . . .
C8b C6a C7a C8b 0.0(17) no . . .
C8b C6a C9b N3a -58(4) no . . .
C8b C6a C9b N4b -41(3) no . . .
C9b C6a C8b N4b 45(4) no . . .
C9b C6a C8b C7a 147(4) no . . .
C9b C6a C8b C8a 1(5) no . . .
N3b C6b C7b N4a 12.7(11) no . . .
N3b C6b C7b C7a 45(3) no . . .
N3b C6b C7b C8a 78(2) no . . .
N3b C6b C7b C8b 60(2) no . . .
N3b C6b C8a N4a -6.6(8) no . . .
N3b C6b C8a C7a -40(3) no . . .
N3b C6b C8a C7b -111.0(14) no . . .
N3b C6b C8a C8b 3(4) no . . .
N3b C6b C9a N3b 0.0(9) no . . .
N3b C6b C9a N4a -23.2(15) no . . .
N3b C6b C9a C10 18(3) no . . .
N3b C6b C18a N3b -0.0(9) no . . .
N3b C6b C18a N4a 61.7(12) no . . .
N3b C6b C18a C15b -36.6(11) no . . .
N4a C6b C7b N4a -0.0(4) no . . .
N4a C6b C7b C7a 32(2) no . . .
N4a C6b C7b C8a 65.2(16) no . . .
N4a C6b C7b C8b 47.0(15) no . . .
N4a C6b C8a N4a 0.0(4) no . . .
N4a C6b C8a C7a -33(3) no . . .
N4a C6b C8a C7b -104.4(11) no . . .
N4a C6b C8a C8b 9(3) no . . .
N4a C6b C9a N3b 23.2(12) no . . .
N4a C6b C9a N4a 0.0(4) no . . .
N4a C6b C9a C10 41(4) no . . .
N4a C6b C18a N3b -61.7(9) no . . .
N4a C6b C18a N4a 0.0(5) no . . .
N4a C6b C18a C15b -98.2(11) no . . .
C7b C6b C8a N4a 104.4(19) no . . .
C7b C6b C8a C7a 71(3) no . . .
C7b C6b C8a C7b 0.0(16) no . . .
C7b C6b C8a C8b 114(4) no . . .
C8a C6b C7b N4a -65.2(17) no . . .
C8a C6b C7b C7a -32.9(15) no . . .
C8a C6b C7b C8a 0.0(8) no . . .
C8a C6b C7b C8b -18.3(11) no . . .
C7b C6b C18a N3b -140.5(14) no . . .
C7b C6b C18a N4a -78.9(13) no . . .
C7b C6b C18a C15b -177.1(11) no . . .
C18a C6b C7b N4a 47.7(6) no . . .
C18a C6b C7b C7a 80.0(18) no . . .
C18a C6b C7b C8a 112.9(16) no . . .
C18a C6b C7b C8b 94.7(13) no . . .
C8a C6b C9a N3b 73(2) no . . .
C8a C6b C9a N4a 49.6(16) no . . .
C8a C6b C9a C10 91(4) no . . .
C9a C6b C8a N4a -60(2) no . . .
C9a C6b C8a C7a -93(3) no . . .
C9a C6b C8a C7b -164(3) no . . .
C9a C6b C8a C8b -51(4) no . . .
C8a C6b C18a N3b -118.8(11) no . . .
C8a C6b C18a N4a -57.1(9) no . . .
C8a C6b C18a C15b -155.4(8) no . . .
C18a C6b C8a N4a 42.5(5) no . . .
C18a C6b C8a C7a 10(3) no . . .
C18a C6b C8a C7b -61.9(8) no . . .
C18a C6b C8a C8b 52(3) no . . .
C9a C6b C18a N3b 20.8(11) no . . .
C9a C6b C18a N4a 82.5(17) no . . .
C9a C6b C18a C15b -15.8(17) no . . .
C18a C6b C9a N3b -21.4(11) no . . .
C18a C6b C9a N4a -44.5(6) no . . .
C18a C6b C9a C10 -4(4) no . . .
N4b C7a C7b N4a 4.7(12) no . . .
N4b C7a C7b C6b -16(2) no . . .
N4b C7a C7b C8a -53.5(18) no . . .
N4b C7a C8a N4a 36.6(9) no . . .
N4b C7a C8a C6b 60.5(18) no . . .
N4b C7a C8a C7b 127.7(11) no . . .
N4b C7a C8b N4b -0.0(6) no . . .
N4b C7a C8b C6a -41.3(8) no . . .
N4b C7a C8b C7b 118.8(17) no . . .
N4b C7a C8b C8a 116(3) no . . .
C6a C7a C7b N4a 34.7(17) no . . .
C6a C7a C7b C6b 14(3) no . . .
C6a C7a C7b C8a -24(3) no . . .
C6a C7a C8a N4a 70.4(11) no . . .
C6a C7a C8a C6b 94.3(18) no . . .
C6a C7a C8a C7b 161.5(10) no . . .
C6a C7a C8b N4b 41.3(7) no . . .
C6a C7a C8b C6a 0.0(4) no . . .
C6a C7a C8b C7b 160.2(14) no . . .
C6a C7a C8b C8a 158(3) no . . .
C7b C7a C8a N4a -91(2) no . . .
C7b C7a C8a C6b -67(3) no . . .
C7b C7a C8a C7b -0.0(17) no . . .
C8a C7a C7b N4a 58.3(17) no . . .
C8a C7a C7b C6b 37.1(16) no . . .
C8a C7a C7b C8a 0.0(9) no . . .
C7b C7a C8b N4b -118.8(18) no . . .
C7b C7a C8b C6a -160.2(16) no . . .
C7b C7a C8b C7b 0.0(8) no . . .
C7b C7a C8b C8a -2.4(16) no . . .
C8b C7a C7b N4a 62(3) no . . .
C8b C7a C7b C6b 41(3) no . . .
C8b C7a C7b C8a 4(3) no . . .
C8a C7a C8b N4b -116(3) no . . .
C8a C7a C8b C6a -158(3) no . . .
C8a C7a C8b C7b 2.4(15) no . . .
C8a C7a C8b C8a 0.0(6) no . . .
C8b C7a C8a N4a 94(4) no . . .
C8b C7a C8a C6b 118(4) no . . .
C8b C7a C8a C7b -175(4) no . . .
N4a C7b C8a N4a -0.0(2) no . . .
N4a C7b C8a C6b 41.4(6) no . . .
N4a C7b C8a C7a -113.8(7) no . . .
N4a C7b C8a C8b -115.6(12) no . . .
N4a C7b C8b N4b -23.3(15) no . . .
N4a C7b C8b C7a -119.3(19) no . . .
N4a C7b C8b C8a 56.0(17) no . . .
C6b C7b C8a N4a -41.4(7) no . . .
C6b C7b C8a C6b 0.0(5) no . . .
C6b C7b C8a C7a -155.2(8) no . . .
C6b C7b C8a C8b -157.0(12) no . . .
C6b C7b C8b N4b -53(2) no . . .
C6b C7b C8b C7a -148.6(19) no . . .
C6b C7b C8b C8a 26.7(15) no . . .
C7a C7b C8a N4a 113.8(8) no . . .
C7a C7b C8a C6b 155.2(7) no . . .
C7a C7b C8a C7a 0.0(4) no . . .
C7a C7b C8a C8b -1.7(8) no . . .
C8a C7b C8b N4b -79(3) no . . .
C8a C7b C8b C7a -175(3) no . . .
C8a C7b C8b C8a -0.0(12) no . . .
C8b C7b C8a N4a 115.6(15) no . . .
C8b C7b C8a C6b 157.0(14) no . . .
C8b C7b C8a C7a 1.7(12) no . . .
C8b C7b C8a C8b -0.0(9) no . . .
N4a C8a C8b N4b 12.2(17) no . . .
N4a C8a C8b C6a 42(3) no . . .
N4a C8a C8b C7a -94(3) no . . .
N4a C8a C8b C7b -99.4(15) no . . .
C6b C8a C8b N4b 5(5) no . . .
C6b C8a C8b C6a 36(6) no . . .
C6b C8a C8b C7a -100(4) no . . .
C6b C8a C8b C7b -106(4) no . . .
C7b C8a C8b N4b 112(3) no . . .
C7b C8a C8b C6a 142(3) no . . .
C7b C8a C8b C7a 6(4) no . . .
C7b C8a C8b C7b 0.0(18) no . . .
N3b C9a C10 N1a -68.8(11) no . . .
N3b C9a C10 N3b -0.0(10) no . . .
N3b C9a C10 C4b -113.6(10) no . . .
N4a C9a C10 N1a -56.8(7) no . . .
N4a C9a C10 N3b 12.0(4) no . . .
N4a C9a C10 C4b -101.6(6) no . . .
C6b C9a C10 N1a -88(4) no . . .
C6b C9a C10 N3b -19(4) no . . .
C6b C9a C10 C4b -133(4) no . . .
N1a C11a C12a S1 170.7(5) no . . .
N1a C11a C14b N1a 0.0(2) no . . .
N1a C11a C14b N2b 1.4(6) no . . .
N2b C11a C12a S1 -156.6(6) no . . .
N2b C11a C14b N1a -1.4(8) no . . .
N2b C11a C14b N2b 0.0(5) no . . .
C12a C11a C14b N1a -109.3(9) no . . .
C12a C11a C14b N2b -107.9(9) no . . .
C14b C11a C12a S1 -98.3(13) no . . .
N1b C11b C12b S1 -170.6(12) no . . 2_655
N1b C11b C14a N1b -0.0(7) no . . .
N1b C11b C14a N2a -1.7(10) no . . .
N2a C11b C12b S1 156.2(10) no . . 2_655
N2a C11b C14a N1b 1.7(8) no . . .
N2a C11b C14a N2a -0.0(3) no . . .
C12b C11b C14a N1b 110.0(17) no . . .
C12b C11b C14a N2a 108.3(14) no . . .
C14a C11b C12b S1 100.3(16) no . . 2_655
N3a C15a C16a S2 170.4(5) no . . .
N3a C15a C18b N3a -0.0(3) no . . .
N3a C15a C18b N4b 0.5(8) no . . .
N4b C15a C16a S2 -156.3(6) no . . .
N4b C15a C18b N3a -0.5(10) no . . .
N4b C15a C18b N4b 0.0(6) no . . .
C16a C15a C18b N3a -108.8(8) no . . .
C16a C15a C18b N4b -108.3(10) no . . .
C18b C15a C16a S2 -100.5(11) no . . .
N3b C15b C16b S2 -169.8(12) no . . 2_655
N3b C15b C18a N3b -0.0(6) no . . .
N3b C15b C18a N4a -3.6(9) no . . .
N3b C15b C18a C6b 29.3(8) no . . .
N4a C15b C16b S2 154.7(10) no . . 2_655
N4a C15b C18a N3b 3.6(7) no . . .
N4a C15b C18a N4a 0.0(2) no . . .
N4a C15b C18a C6b 33.0(3) no . . .
C16b C15b C18a N3b 111.6(19) no . . .
C16b C15b C18a N4a 108.0(16) no . . .
C16b C15b C18a C6b 141.0(16) no . . .
C18a C15b C16b S2 97(2) no . . 2_655
S3 C19a C19b S3 0.00(6) no . . .
S3 C19a C19b F1 123.8(7) no . . .
S3 C19a C19b F2 -124.6(5) no . . .
S3 C19a C19b O3a -0.5(11) no . . .
F1 C19a C19b S3 -123.8(8) no . . .
F1 C19a C19b F1 0.00(18) no . . .
F1 C19a C19b F2 111.6(7) no . . .
F1 C19a C19b O3a -124.3(16) no . . .
F2 C19a C19b S3 124.6(6) no . . .
F2 C19a C19b F1 -111.6(7) no . . .
F2 C19a C19b F2 0.00(15) no . . .
F2 C19a C19b O3a 124.1(14) no . . .
O3b C19a C19b S3 -1.5(13) no . . .
O3b C19a C19b F1 122.3(12) no . . .
O3b C19a C19b F2 -126.1(12) no . . .
O3b C19a C19b O3a -2(3) no . . .
